data_7129212
loop_
_publ_author_name
'Skordi, Katerina'
'Anastassiades, Antonis'
'Fournet, Adeline D.'
'Kumar, Rahul'
'Schulze, Michael'
'Wernsdorfer, Wolfgang'
'Christou, George'
'Nastopoulos, Vassilios'
'Perlepes, Spyros P.'
'Papatriantafyllopoulou, Constantina'
'Tasiopoulos, Anastasios J.'

_publ_section_title
;
 High nuclearity structurally -- related Mn supertetrahedral T4 aggregates
;
_journal_name_full 'Chemical Communications'
_journal_paper_doi 10.1039/D1CC01815A
_journal_year 2021
_chemical_formula_moiety 'C114 H122.2 Mn24 N16.5 O57.6, 0.7(N O3), 2.2(H O), 2.5(H2 O), 0.6[N O3], 20[H2 O]'
_chemical_formula_sum 'C114 H129.4 Mn24 N17.2 O64.4'
_chemical_formula_weight 4089.50
_space_group_crystal_system triclinic
_space_group_IT_number 2
_space_group_name_Hall '-P 1'
_space_group_name_H-M_alt 'P -1'
_atom_sites_solution_hydrogens mixed
_audit_creation_method SHELXL-2018/3
_audit_update_record
;
2021-10-08 deposited with the CCDC.	2021-10-27 downloaded from the CCDC.
;
_cell_angle_alpha 67.980(3)
_cell_angle_beta 85.789(3)
_cell_angle_gamma 87.810(4)
_cell_formula_units_Z 2
_cell_length_a 18.4677(8)
_cell_length_b 19.8514(8)
_cell_length_c 25.7641(7)
_cell_measurement_reflns_used 9982
_cell_measurement_temperature 100(2)
_cell_measurement_theta_max 66.9905
_cell_measurement_theta_min 3.3060
_cell_volume 8732.1(6)
_computing_cell_refinement 'CrysAlisPro 1.171.38.43 (Rigaku OD, 2015)'
_computing_data_collection 'CrysAlisPro 1.171.38.43 (Rigaku OD, 2015)'
_computing_data_reduction 'CrysAlisPro 1.171.38.43 (Rigaku OD, 2015)'
_computing_molecular_graphics
;
PLATON (Spek, 2011); MERCURY (Macrae et al. 2020);
DIAMOND (Brandenburg, 2014); X-SEED (Barbour, 2001)
;
_computing_publication_material
;
WINGX (Farrugia, 2012); OLEX2 (Dolomanov et al., 2009)
;
_computing_structure_refinement 'SHELXL-2018/3 (Sheldrick, 2018)'
_computing_structure_solution 'SIR92 (Altomare et al., 1994)'
_diffrn_ambient_temperature 100(2)
_diffrn_detector_area_resol_mean 10.4223
_diffrn_measured_fraction_theta_full 0.995
_diffrn_measured_fraction_theta_max 0.995
_diffrn_measurement_device_type 'Oxford Diffraction SuperNova with Atlas CCD detector'
_diffrn_measurement_method '\w scans'
_diffrn_radiation_type CuK\a
_diffrn_radiation_wavelength 1.54184
_diffrn_reflns_av_R_equivalents 0.0637
_diffrn_reflns_av_unetI/netI 0.1145
_diffrn_reflns_Laue_measured_fraction_full 0.995
_diffrn_reflns_Laue_measured_fraction_max 0.995
_diffrn_reflns_limit_h_max 22
_diffrn_reflns_limit_h_min -21
_diffrn_reflns_limit_k_max 23
_diffrn_reflns_limit_k_min -19
_diffrn_reflns_limit_l_max 30
_diffrn_reflns_limit_l_min -20
_diffrn_reflns_number 61170
_diffrn_reflns_point_group_measured_fraction_full 0.995
_diffrn_reflns_point_group_measured_fraction_max 0.995
_diffrn_reflns_theta_full 67.205
_diffrn_reflns_theta_max 67.205
_diffrn_reflns_theta_min 3.307
_diffrn_source 'SuperNova (Cu) X-ray Source'
_exptl_absorpt_coefficient_mu 14.276
_exptl_absorpt_correction_T_max 1.0000
_exptl_absorpt_correction_T_min 0.6798
_exptl_absorpt_correction_type multi-scan
_exptl_absorpt_process_details
;
CrysAlisPro 1.171.38.43 (Rigaku Oxford Diffraction, 2015)
Empirical absorption correction using spherical harmonics,
 implemented in SCALE3 ABSPACK scaling algorithm.
;
_exptl_crystal_colour 'dark brown'
_exptl_crystal_density_diffrn 1.555
_exptl_crystal_density_method 'not measured'
_exptl_crystal_description polyhedral
_exptl_crystal_F_000 4098
_exptl_crystal_size_max 0.09
_exptl_crystal_size_mid 0.07
_exptl_crystal_size_min 0.06
_refine_diff_density_max 0.935
_refine_diff_density_min -0.579
_refine_diff_density_rms 0.102
_refine_ls_extinction_method none
_refine_ls_goodness_of_fit_ref 0.952
_refine_ls_hydrogen_treatment mixed
_refine_ls_matrix_type full
_refine_ls_number_parameters 2076
_refine_ls_number_reflns 31082
_refine_ls_number_restraints 150
_refine_ls_restrained_S_all 0.957
_refine_ls_R_factor_all 0.1217
_refine_ls_R_factor_gt 0.0666
_refine_ls_shift/su_max 0.001
_refine_ls_shift/su_mean 0.000
_refine_ls_structure_factor_coef Fsqd
_refine_ls_weighting_details 'w=1/[\s^2^(Fo^2^)+(0.0946P)^2^] where P=(Fo^2^+2Fc^2^)/3'
_refine_ls_weighting_scheme calc
_refine_ls_wR_factor_gt 0.1724
_refine_ls_wR_factor_ref 0.2063
_reflns_Friedel_coverage 0.000
_reflns_number_gt 16885
_reflns_number_total 31082
_reflns_threshold_expression 'I > 2\s(I)'
_cod_data_source_file d1cc01815a2.cif
_cod_data_source_block Mn24
_cod_original_formula_sum 'C114 H129.40 Mn24 N17.20 O64.40'
_cod_database_code 7129212
_shelx_shelxl_version_number 2018/3
_shelx_space_group_comment
;
The symmetry employed for this shelxl refinement is uniquely defined
by the following loop, which should always be used as a source of
symmetry information in preference to the above space-group names.
They are only intended as comments.
;
_shelx_estimated_absorpt_t_min 0.360
_shelx_estimated_absorpt_t_max 0.481

loop_
_space_group_symop_operation_xyz
'x, y, z'
'-x, -y, -z'

loop_
_atom_site_label
_atom_site_type_symbol
_atom_site_fract_x
_atom_site_fract_y
_atom_site_fract_z
_atom_site_U_iso_or_equiv
_atom_site_adp_type
_atom_site_occupancy
_atom_site_site_symmetry_order
_atom_site_calc_flag
_atom_site_refinement_flags_posn
_atom_site_refinement_flags_adp
_atom_site_refinement_flags_occupancy
_atom_site_disorder_assembly
_atom_site_disorder_group
Mn1 Mn 0.61494(9) 0.10942(8) 0.76119(6) 0.0601(4) Uani 1 1 d . . . . .
Mn2 Mn 0.31742(8) 0.14449(8) 0.72562(6) 0.0579(4) Uani 1 1 d . . . . .
Mn3 Mn 0.45907(7) 0.21098(7) 0.75978(5) 0.0453(3) Uani 1 1 d . . . . .
Mn4 Mn 0.58701(7) 0.26552(7) 0.78656(5) 0.0449(3) Uani 1 1 d . . . . .
Mn5 Mn 0.73112(7) 0.32480(9) 0.81709(5) 0.0531(3) Uani 1 1 d . . . . .
Mn6 Mn 0.33497(7) 0.32150(7) 0.68926(5) 0.0448(3) Uani 1 1 d . . . . .
Mn7 Mn 0.44440(7) 0.26109(7) 0.86032(5) 0.0422(3) Uani 1 1 d . . . . .
Mn8 Mn 0.60723(7) 0.43858(7) 0.74937(5) 0.0437(3) Uani 1 1 d . . . . .
Mn9 Mn 0.47896(7) 0.38246(7) 0.70772(5) 0.0408(3) Uani 1 1 d . . . . .
Mn10 Mn 0.57846(7) 0.33131(7) 0.88284(5) 0.0434(3) Uani 1 1 d . . . . .
Mn11 Mn 0.30186(7) 0.22207(7) 0.82006(5) 0.0437(3) Uani 1 1 d . . . . .
Mn12 Mn 0.50044(7) 0.54644(7) 0.69276(5) 0.0428(3) Uani 1 1 d . . . . .
Mn13 Mn 0.38789(8) 0.67444(7) 0.63015(5) 0.0494(3) Uani 1 1 d . . . . .
Mn14 Mn 0.34506(7) 0.55444(7) 0.75349(5) 0.0434(3) Uani 1 1 d . . . . .
Mn15 Mn 0.30642(6) 0.45712(7) 0.87020(5) 0.0408(3) Uani 1 1 d . . . . .
Mn16 Mn 0.33564(8) 0.49678(8) 0.64996(5) 0.0508(3) Uani 1 1 d . . . . .
Mn17 Mn 0.42761(7) 0.32133(8) 0.95732(5) 0.0468(3) Uani 1 1 d . . . . .
Mn18 Mn 0.23851(7) 0.63176(7) 0.83326(5) 0.0487(3) Uani 1 1 d . . . . .
Mn19 Mn 0.67763(8) 0.59846(8) 0.65541(6) 0.0554(3) Uani 1 1 d . . . . .
Mn20 Mn 0.16761(7) 0.14131(8) 0.92378(5) 0.0504(3) Uani 1 1 d . . . . .
Mn21 Mn 0.46718(6) 0.45132(7) 0.82406(5) 0.0395(3) Uani 1 1 d . . . . .
Mn22 Mn 0.28424(7) 0.28731(7) 0.90279(5) 0.0410(3) Uani 1 1 d . . . . .
Mn23 Mn 0.30812(6) 0.39358(7) 0.77654(5) 0.0391(3) Uani 1 1 d . . . . .
Mn24 Mn 0.24685(7) 0.35688(7) 0.99632(5) 0.0464(3) Uani 1 1 d . . . . .
O1 O 0.5509(3) 0.1005(3) 0.7104(2) 0.0595(15) Uani 1 1 d . . . . .
O2 O 0.4333(3) 0.1348(3) 0.7385(2) 0.0516(14) Uani 1 1 d . . . . .
O3 O 0.6801(3) 0.1235(3) 0.8100(2) 0.0596(16) Uani 1 1 d . . . . .
O4 O 0.6896(3) 0.2488(3) 0.7846(2) 0.0514(14) Uani 1 1 d . . . . .
O5 O 0.2628(3) 0.1457(3) 0.8036(2) 0.0513(14) Uani 1 1 d . . . . .
O6 O 0.2118(3) 0.0759(3) 0.8935(2) 0.0603(16) Uani 1 1 d . . . . .
O7 O 0.3979(3) 0.5539(3) 0.68678(19) 0.0409(11) Uani 1 1 d . . . . .
O8 O 0.1242(3) 0.2080(3) 0.9537(2) 0.0485(13) Uani 1 1 d . . . . .
O9 O 0.2412(3) 0.4613(3) 0.9295(2) 0.0471(13) Uani 1 1 d . . . . .
O10 O 0.2482(3) 0.5851(3) 0.9100(2) 0.0508(13) Uani 1 1 d . . . . .
O11 O 0.2334(3) 0.6864(3) 0.7556(2) 0.0502(13) Uani 1 1 d . . . . .
O12 O 0.3375(3) 0.6565(3) 0.7114(2) 0.0494(13) Uani 1 1 d . . . . .
O13 O 0.5016(3) 0.6457(3) 0.6446(2) 0.0524(14) Uani 1 1 d . . . . .
O14 O 0.6147(3) 0.6429(3) 0.5985(2) 0.0539(14) Uani 1 1 d . . . . .
O15 O 0.7097(3) 0.4293(3) 0.7512(2) 0.0531(14) Uani 1 1 d . . . . .
O16 O 0.7431(3) 0.5509(4) 0.7107(2) 0.0620(16) Uani 1 1 d . . . . .
O17 O 0.4583(3) 0.3162(3) 0.6726(2) 0.0448(12) Uani 1 1 d . . . . .
O18 O 0.5827(3) 0.3634(3) 0.70178(19) 0.0455(13) Uani 1 1 d . . . . .
O19 O 0.4673(3) 0.5542(3) 0.7778(2) 0.0439(12) Uani 1 1 d . . . . .
O20 O 0.5668(3) 0.4539(3) 0.8389(2) 0.0447(12) Uani 1 1 d . . . . .
O21 O 0.3044(3) 0.4040(3) 0.6317(2) 0.0557(15) Uani 1 1 d . . . . .
O22 O 0.3049(3) 0.2520(3) 0.6614(2) 0.0608(16) Uani 1 1 d . . . . .
O23 O 0.6798(3) 0.3215(3) 0.8946(2) 0.0538(15) Uani 1 1 d . . . . .
O24 O 0.5442(3) 0.3113(3) 0.9571(2) 0.0508(14) Uani 1 1 d . . . . .
O25 O 0.2388(3) 0.3912(3) 0.8367(2) 0.0417(12) Uani 1 1 d . . . . .
O26 O 0.2505(3) 0.3261(3) 0.7563(2) 0.0509(14) Uani 1 1 d . . . . .
O27 O 0.4017(3) 0.2302(3) 0.9351(2) 0.0490(13) Uani 1 1 d . . . . .
O28 O 0.4147(3) 0.1738(3) 0.8517(2) 0.0497(13) Uani 1 1 d . . . . .
O29 O 0.0812(4) 0.0625(4) 0.9673(3) 0.084(2) Uani 1 1 d D . . . .
H29A H 0.044(4) 0.073(4) 0.985(3) 0.127 Uiso 1 1 d D U . . .
H29B H 0.067(7) 0.033(3) 0.953(2) 0.127 Uiso 1 1 d D U . . .
O30 O 0.1816(4) 0.7194(4) 0.8474(3) 0.0690(18) Uani 1 1 d D . . . .
H30A H 0.184(6) 0.726(6) 0.878(3) 0.104 Uiso 1 1 d D U . . .
H30B H 0.166(2) 0.755(4) 0.819(3) 0.104 Uiso 1 1 d D U . . .
O31 O 0.7601(4) 0.6667(5) 0.6079(4) 0.091(2) Uani 1 1 d D . . . .
H31A H 0.803(3) 0.673(7) 0.616(5) 0.136 Uiso 1 1 d D U . . .
H31B H 0.758(7) 0.700(6) 0.574(2) 0.136 Uiso 1 1 d D U . . .
O32 O 0.6769(4) 0.0163(4) 0.7589(3) 0.085(2) Uani 1 1 d D . . . .
O33 O 0.3080(3) 0.2995(4) 1.0637(2) 0.0578(15) Uani 1 1 d . . . . .
O34 O 0.4140(3) 0.2543(4) 1.0432(2) 0.0580(15) Uani 1 1 d . . . . .
O35 O 0.4076(4) 0.5275(4) 0.5769(3) 0.0661(17) Uani 1 1 d . . . . .
O36 O 0.4999(3) 0.4852(3) 0.6311(2) 0.0452(12) Uani 1 1 d . . . . .
O37 O 0.4149(3) 0.4857(3) 0.8935(2) 0.0457(13) Uani 1 1 d . . . . .
O38 O 0.4342(3) 0.4117(4) 0.9813(2) 0.0606(16) Uani 1 1 d . . . . .
O39 O 0.2524(4) 0.5599(4) 0.5962(3) 0.0749(19) Uani 1 1 d . . . . .
O40 O 0.3088(4) 0.6640(4) 0.5817(3) 0.0686(18) Uani 1 1 d . . . . .
O41 O 0.5577(3) 0.1911(3) 0.7660(2) 0.0493(13) Uani 1 1 d . . . . .
O42 O 0.3597(3) 0.2371(3) 0.7520(2) 0.0469(13) Uani 1 1 d . . . . .
O43 O 0.5479(3) 0.2246(4) 0.8800(2) 0.0618(16) Uani 1 1 d D . . . .
O44 O 0.4836(3) 0.2880(3) 0.78428(18) 0.0419(12) Uani 1 1 d . . . . .
O45 O 0.3270(3) 0.3609(3) 0.92203(19) 0.0408(12) Uani 1 1 d . . . . .
O46 O 0.3472(3) 0.2996(3) 0.8357(2) 0.0461(13) Uani 1 1 d . . . . .
O47 O 0.3675(3) 0.4519(3) 0.8053(2) 0.0411(11) Uani 1 1 d . . . . .
O48 O 0.5025(3) 0.4441(3) 0.74516(19) 0.0406(12) Uani 1 1 d . . . . .
O49 O 0.6100(3) 0.3442(3) 0.80732(19) 0.0460(13) Uani 1 1 d . . . . .
O50 O 0.4742(3) 0.3490(3) 0.86772(19) 0.0419(12) Uani 1 1 d . . . . .
O51 O 0.6019(3) 0.5350(3) 0.6994(2) 0.0502(13) Uani 1 1 d . . . . .
O52 O 0.2889(3) 0.5519(3) 0.8178(2) 0.0451(12) Uani 1 1 d . . . . .
O53 O 0.2466(3) 0.2127(3) 0.8851(2) 0.0448(12) Uani 1 1 d . . . . .
O54 O 0.3750(3) 0.3924(3) 0.7167(2) 0.0440(12) Uani 1 1 d . . . . .
O55 O 0.2709(3) 0.4919(3) 0.7232(2) 0.0545(15) Uani 1 1 d . . . . .
O56 O 0.2178(3) 0.2760(3) 0.9651(2) 0.0477(13) Uani 1 1 d . . . . .
O57 O 0.2158(8) 0.1356(9) 0.6743(5) 0.089(4) Uani 0.6 1 d D U P . .
H57A H 0.200(12) 0.176(5) 0.655(8) 0.133 Uiso 0.6 1 d D U P . .
H57B H 0.194(11) 0.107(9) 0.659(8) 0.133 Uiso 0.6 1 d D U P . .
N17 N 0.6581(11) -0.0209(11) 0.7312(7) 0.107(7) Uani 0.5 1 d D . P . .
O58 O 0.6721(7) -0.0243(7) 0.6837(5) 0.070(3) Uani 0.5 1 d D . P . .
O59 O 0.6077(11) -0.0660(11) 0.7537(7) 0.131(7) Uani 0.5 1 d D . P . .
N1 N 0.5393(5) 0.0225(4) 0.8192(3) 0.069(2) Uani 1 1 d . . . . .
N2 N 0.3741(5) 0.0818(5) 0.6739(3) 0.072(2) Uani 1 1 d . U . . .
N3 N 0.7024(5) 0.1687(5) 0.7012(3) 0.073(3) Uani 1 1 d . . . . .
N4 N 0.7919(4) 0.2157(5) 0.8529(3) 0.069(2) Uani 1 1 d . . . . .
N5 N 0.2588(5) 0.0336(4) 0.7751(3) 0.077(3) Uani 1 1 d . . . . .
N6 N 0.1063(4) 0.1661(5) 0.8525(3) 0.066(2) Uani 1 1 d . . . . .
N7 N 0.1354(4) 0.3073(4) 1.0386(3) 0.0583(19) Uani 1 1 d . . . . .
N8 N 0.2149(4) 0.1034(4) 1.0035(3) 0.062(2) Uani 1 1 d . . . . .
N9 N 0.2273(4) 0.4431(4) 1.0344(3) 0.0548(18) Uani 1 1 d . . . . .
N10 N 0.1322(4) 0.5773(4) 0.8591(3) 0.0582(19) Uani 1 1 d . . . . .
N11 N 0.3331(4) 0.6988(4) 0.8186(3) 0.0518(17) Uani 1 1 d . . . . .
N12 N 0.3338(4) 0.7825(4) 0.6282(3) 0.0590(19) Uani 1 1 d . . . . .
N13 N 0.4546(4) 0.7333(4) 0.5498(3) 0.0569(18) Uani 1 1 d . . . . .
N14 N 0.6375(4) 0.6970(4) 0.6734(3) 0.064(2) Uani 1 1 d . . . . .
N15 N 0.8332(4) 0.3948(5) 0.7935(3) 0.062(2) Uani 1 1 d . . . . .
N16 N 0.7289(4) 0.5167(4) 0.6237(3) 0.0586(19) Uani 1 1 d . . . . .
C1 C 0.5433(6) -0.0238(6) 0.8705(4) 0.078(3) Uani 1 1 d . . . . .
H1 H 0.581000 -0.019815 0.891234 0.094 Uiso 1 1 calc R U . . .
C2 C 0.4929(7) -0.0790(7) 0.8954(5) 0.088(3) Uani 1 1 d . . . . .
H2 H 0.497517 -0.112037 0.931874 0.106 Uiso 1 1 calc R U . . .
C3 C 0.4370(8) -0.0838(6) 0.8657(5) 0.093(4) Uani 1 1 d . . . . .
H3 H 0.402634 -0.119813 0.882644 0.111 Uiso 1 1 calc R U . . .
C4 C 0.4298(7) -0.0377(6) 0.8124(4) 0.080(3) Uani 1 1 d . . . . .
H4 H 0.391955 -0.041693 0.791861 0.096 Uiso 1 1 calc R U . . .
C5 C 0.4817(6) 0.0156(5) 0.7897(4) 0.069(3) Uani 1 1 d . . . . .
C6 C 0.4772(5) 0.0796(6) 0.7311(4) 0.065(2) Uani 1 1 d . . . . .
C7 C 0.4426(6) 0.0559(5) 0.6880(4) 0.065(2) Uani 1 1 d . U . . .
C8 C 0.4839(7) 0.0129(6) 0.6643(4) 0.081(3) Uani 1 1 d . . . . .
H8 H 0.530167 -0.003531 0.675376 0.097 Uiso 1 1 calc R U . . .
C9 C 0.4526(8) -0.0042(6) 0.6232(5) 0.092(4) Uani 1 1 d . . . . .
H9 H 0.478182 -0.032027 0.605733 0.111 Uiso 1 1 calc R U . . .
C10 C 0.3819(7) 0.0209(6) 0.6084(4) 0.081(3) Uani 1 1 d . . . . .
H10 H 0.359841 0.009165 0.581610 0.097 Uiso 1 1 calc R U . . .
C11 C 0.3447(7) 0.0646(6) 0.6352(4) 0.084(4) Uani 1 1 d . . . . .
H11 H 0.298178 0.081638 0.625115 0.101 Uiso 1 1 calc R U . . .
C12 C 0.7194(7) 0.1748(6) 0.6482(4) 0.088(4) Uani 1 1 d . . . . .
H12 H 0.686919 0.159819 0.628880 0.106 Uiso 1 1 calc R U . . .
C13 C 0.7869(8) 0.2042(7) 0.6219(5) 0.098(4) Uani 1 1 d . U . . .
H13 H 0.798300 0.206908 0.585438 0.117 Uiso 1 1 calc R U . . .
C14 C 0.8360(7) 0.2286(6) 0.6469(5) 0.093(4) Uani 1 1 d . . . . .
H14 H 0.879950 0.248061 0.628364 0.112 Uiso 1 1 calc R U . . .
C15 C 0.8177(6) 0.2233(6) 0.7026(4) 0.076(3) Uani 1 1 d . . . . .
H15 H 0.848857 0.240124 0.721688 0.091 Uiso 1 1 calc R U . . .
C16 C 0.7515(5) 0.1921(5) 0.7278(4) 0.064(3) Uani 1 1 d . . . . .
C17 C 0.7257(5) 0.1833(5) 0.7880(4) 0.061(2) Uani 1 1 d . . . . .
C18 C 0.7863(5) 0.1685(6) 0.8271(4) 0.068(3) Uani 1 1 d . . . . .
C19 C 0.8286(5) 0.1074(6) 0.8377(4) 0.076(3) Uani 1 1 d . . . . .
H19 H 0.824033 0.077768 0.817465 0.091 Uiso 1 1 calc R U . . .
C20 C 0.8787(7) 0.0894(8) 0.8789(5) 0.100(4) Uani 1 1 d . . . . .
H20 H 0.908027 0.048104 0.886648 0.120 Uiso 1 1 calc R U . . .
C21 C 0.8833(6) 0.1357(8) 0.9083(5) 0.101(5) Uani 1 1 d . . . . .
H21 H 0.915115 0.125131 0.936750 0.121 Uiso 1 1 calc R U . . .
C22 C 0.8392(6) 0.1980(7) 0.8941(4) 0.085(4) Uani 1 1 d . . . . .
H22 H 0.842444 0.228638 0.913656 0.102 Uiso 1 1 calc R U . . .
C23 C 0.2631(8) -0.0266(6) 0.7615(5) 0.101(5) Uani 1 1 d . . . . .
H23 H 0.287848 -0.022713 0.727740 0.121 Uiso 1 1 calc R U . . .
C24 C 0.2337(9) -0.0922(8) 0.7941(6) 0.120(5) Uani 1 1 d . U . . .
H24 H 0.238170 -0.131840 0.783061 0.144 Uiso 1 1 calc R U . . .
C25 C 0.1980(10) -0.0973(9) 0.8426(7) 0.149(6) Uani 1 1 d . U . . .
H25 H 0.181742 -0.141966 0.868168 0.178 Uiso 1 1 calc R U . . .
C26 C 0.1854(8) -0.0326(8) 0.8542(6) 0.118(5) Uani 1 1 d . U . . .
H26 H 0.153918 -0.033230 0.884241 0.142 Uiso 1 1 calc R U . . .
C27 C 0.2194(7) 0.0292(6) 0.8215(4) 0.079(3) Uani 1 1 d . . . . .
C28 C 0.2077(5) 0.0967(5) 0.8357(4) 0.057(2) Uani 1 1 d . . . . .
C29 C 0.1347(6) 0.1337(6) 0.8178(4) 0.069(3) Uani 1 1 d . . . . .
C30 C 0.1014(7) 0.1374(9) 0.7718(5) 0.110(5) Uani 1 1 d . . . . .
H30 H 0.121653 0.113924 0.748959 0.132 Uiso 1 1 calc R U . . .
C31 C 0.0373(8) 0.1762(10) 0.7589(6) 0.136(7) Uani 1 1 d . . . . .
H31 H 0.014221 0.179266 0.727186 0.163 Uiso 1 1 calc R U . . .
C32 C 0.0070(7) 0.2111(9) 0.7942(6) 0.121(6) Uani 1 1 d . . . . .
H32 H -0.035329 0.238991 0.785946 0.145 Uiso 1 1 calc R U . . .
C33 C 0.0434(6) 0.2018(7) 0.8421(5) 0.091(4) Uani 1 1 d . . . . .
H33 H 0.022925 0.221223 0.867544 0.109 Uiso 1 1 calc R U . . .
C34 C 0.0913(5) 0.3299(6) 1.0733(4) 0.075(3) Uani 1 1 d . . . . .
H34 H 0.104683 0.370479 1.080020 0.090 Uiso 1 1 calc R U . . .
C35 C 0.0284(6) 0.2961(7) 1.0990(5) 0.089(4) Uani 1 1 d . . . . .
H35 H 0.000142 0.313075 1.123002 0.107 Uiso 1 1 calc R U . . .
C36 C 0.0069(6) 0.2361(7) 1.0890(5) 0.089(3) Uani 1 1 d . U . . .
H36 H -0.036053 0.212200 1.105760 0.107 Uiso 1 1 calc R U . . .
C37 C 0.0525(6) 0.2127(7) 1.0527(5) 0.086(4) Uani 1 1 d . . . . .
H37 H 0.040361 0.172372 1.045157 0.103 Uiso 1 1 calc R U . . .
C38 C 0.1145(5) 0.2498(5) 1.0287(4) 0.058(2) Uani 1 1 d . . . . .
C39 C 0.1659(5) 0.2233(5) 0.9918(3) 0.052(2) Uani 1 1 d . . . . .
C40 C 0.2039(5) 0.1538(5) 1.0278(3) 0.058(2) Uani 1 1 d . . . . .
C41 C 0.2297(6) 0.1416(6) 1.0795(4) 0.075(3) Uani 1 1 d . . . . .
H41 H 0.223893 0.176216 1.095854 0.090 Uiso 1 1 calc R U . . .
C42 C 0.2640(7) 0.0769(8) 1.1058(5) 0.100(5) Uani 1 1 d . . . . .
H42 H 0.282786 0.067957 1.140342 0.119 Uiso 1 1 calc R U . . .
C43 C 0.2717(7) 0.0256(7) 1.0832(6) 0.105(5) Uani 1 1 d . . . . .
H43 H 0.293265 -0.019173 1.102396 0.126 Uiso 1 1 calc R U . . .
C44 C 0.2472(7) 0.0410(6) 1.0322(5) 0.090(4) Uani 1 1 d . . . . .
H44 H 0.253081 0.006084 1.016219 0.108 Uiso 1 1 calc R U . . .
C45 C 0.2297(5) 0.4297(6) 1.0896(4) 0.067(3) Uani 1 1 d . . . . .
H45 H 0.247681 0.385209 1.113335 0.080 Uiso 1 1 calc R U . . .
C46 C 0.2058(6) 0.4817(7) 1.1117(4) 0.076(3) Uani 1 1 d . . . . .
H46 H 0.205166 0.471053 1.150085 0.092 Uiso 1 1 calc R U . . .
C47 C 0.1839(6) 0.5461(7) 1.0773(5) 0.086(4) Uani 1 1 d . . . . .
H47 H 0.170002 0.581428 1.091795 0.103 Uiso 1 1 calc R U . . .
C48 C 0.1812(6) 0.5626(6) 1.0196(4) 0.073(3) Uani 1 1 d . . . . .
H48 H 0.164292 0.607268 0.995387 0.087 Uiso 1 1 calc R U . . .
C49 C 0.2057(5) 0.5077(5) 1.0008(4) 0.055(2) Uani 1 1 d . . . . .
C50 C 0.2085(5) 0.5232(5) 0.9372(4) 0.057(2) Uani 1 1 d . . . . .
C51 C 0.1326(5) 0.5299(5) 0.9139(4) 0.056(2) Uani 1 1 d . . . . .
C52 C 0.0730(5) 0.4906(6) 0.9428(4) 0.068(3) Uani 1 1 d . . . . .
H52 H 0.075056 0.457742 0.979550 0.081 Uiso 1 1 calc R U . . .
C53 C 0.0100(6) 0.5019(6) 0.9149(5) 0.080(3) Uani 1 1 d . . . . .
H53 H -0.031634 0.476748 0.933351 0.096 Uiso 1 1 calc R U . . .
C54 C 0.0079(5) 0.5486(6) 0.8618(5) 0.074(3) Uani 1 1 d . . . . .
H54 H -0.035182 0.556230 0.843767 0.089 Uiso 1 1 calc R U . . .
C55 C 0.0698(5) 0.5855(6) 0.8337(5) 0.070(3) Uani 1 1 d . . . . .
H55 H 0.068112 0.616681 0.796423 0.084 Uiso 1 1 calc R U . . .
C56 C 0.3736(6) 0.7122(5) 0.8550(4) 0.068(3) Uani 1 1 d . . . . .
H56 H 0.363345 0.688040 0.893284 0.081 Uiso 1 1 calc R U . . .
C57 C 0.4289(6) 0.7601(6) 0.8370(4) 0.072(3) Uani 1 1 d . . . . .
H57 H 0.455631 0.768748 0.863069 0.087 Uiso 1 1 calc R U . . .
C58 C 0.4460(6) 0.7963(5) 0.7802(4) 0.066(3) Uani 1 1 d . . . . .
H58 H 0.483882 0.829260 0.767789 0.079 Uiso 1 1 calc R U . . .
C59 C 0.4056(5) 0.7825(5) 0.7428(4) 0.058(2) Uani 1 1 d . . . . .
H59 H 0.415892 0.805888 0.704396 0.069 Uiso 1 1 calc R U . . .
C60 C 0.3494(5) 0.7332(5) 0.7627(3) 0.051(2) Uani 1 1 d . . . . .
C61 C 0.2998(5) 0.7103(4) 0.7267(3) 0.049(2) Uani 1 1 d . . . . .
C62 C 0.2878(5) 0.7765(4) 0.6729(3) 0.049(2) Uani 1 1 d . . . . .
C63 C 0.2346(6) 0.8275(5) 0.6732(4) 0.069(3) Uani 1 1 d . . . . .
H63 H 0.204199 0.820935 0.705127 0.083 Uiso 1 1 calc R U . . .
C64 C 0.2277(7) 0.8884(6) 0.6250(4) 0.083(3) Uani 1 1 d . . . . .
H64 H 0.191802 0.922963 0.623823 0.099 Uiso 1 1 calc R U . . .
C65 C 0.2743(7) 0.8978(6) 0.5784(5) 0.083(3) Uani 1 1 d . . . . .
H65 H 0.271571 0.938927 0.545742 0.100 Uiso 1 1 calc R U . . .
C66 C 0.3265(7) 0.8420(5) 0.5824(4) 0.075(3) Uani 1 1 d . . . . .
H66 H 0.357608 0.847437 0.551098 0.090 Uiso 1 1 calc R U . . .
C67 C 0.4259(5) 0.7676(5) 0.4996(3) 0.057(2) Uani 1 1 d . . . . .
H67 H 0.375732 0.767755 0.497877 0.069 Uiso 1 1 calc R U . . .
C68 C 0.4679(6) 0.8025(5) 0.4506(4) 0.064(3) Uani 1 1 d . . . . .
H68 H 0.446454 0.827090 0.417007 0.077 Uiso 1 1 calc R U . . .
C69 C 0.5437(6) 0.7999(5) 0.4529(3) 0.064(3) Uani 1 1 d . . . . .
H69 H 0.573699 0.821992 0.420773 0.077 Uiso 1 1 calc R U . . .
C70 C 0.5728(5) 0.7630(5) 0.5049(4) 0.062(2) Uani 1 1 d . . . . .
H70 H 0.622844 0.760591 0.507723 0.075 Uiso 1 1 calc R U . . .
C71 C 0.5276(5) 0.7305(5) 0.5517(3) 0.052(2) Uani 1 1 d . . . . .
C72 C 0.5595(5) 0.6862(5) 0.6087(3) 0.050(2) Uani 1 1 d . . . . .
C73 C 0.5871(5) 0.7333(5) 0.6377(3) 0.057(2) Uani 1 1 d . . . . .
C74 C 0.5624(6) 0.8019(5) 0.6310(4) 0.066(3) Uani 1 1 d . . . . .
H74 H 0.527698 0.824813 0.605491 0.080 Uiso 1 1 calc R U . . .
C75 C 0.5900(7) 0.8367(6) 0.6631(4) 0.082(3) Uani 1 1 d . . . . .
H75 H 0.574836 0.883508 0.659060 0.098 Uiso 1 1 calc R U . . .
C76 C 0.6397(6) 0.8007(6) 0.7004(4) 0.079(3) Uani 1 1 d . . . . .
H76 H 0.657479 0.822294 0.723231 0.095 Uiso 1 1 calc R U . . .
C77 C 0.6649(6) 0.7302(6) 0.7049(4) 0.070(3) Uani 1 1 d . . . . .
H77 H 0.700226 0.706769 0.729652 0.084 Uiso 1 1 calc R U . . .
C78 C 0.8950(5) 0.3779(6) 0.8212(4) 0.071(3) Uani 1 1 d . . . . .
H78 H 0.897927 0.333457 0.851002 0.085 Uiso 1 1 calc R U . . .
C79 C 0.9530(5) 0.4226(8) 0.8074(5) 0.084(4) Uani 1 1 d . . . . .
H79 H 0.993735 0.409284 0.828311 0.101 Uiso 1 1 calc R U . . .
C80 C 0.9513(6) 0.4886(8) 0.7618(6) 0.099(4) Uani 1 1 d . . . . .
H80 H 0.991014 0.519340 0.751175 0.119 Uiso 1 1 calc R U . . .
C81 C 0.8891(5) 0.5068(7) 0.7332(5) 0.081(3) Uani 1 1 d . . . . .
H81 H 0.885718 0.550622 0.702824 0.098 Uiso 1 1 calc R U . . .
C82 C 0.8311(5) 0.4587(6) 0.7502(4) 0.063(3) Uani 1 1 d . . . . .
C83 C 0.7617(4) 0.4794(5) 0.7192(4) 0.056(2) Uani 1 1 d . . . . .
C84 C 0.7719(5) 0.4718(6) 0.6624(4) 0.064(2) Uani 1 1 d . . . . .
C85 C 0.8197(5) 0.4220(5) 0.6505(4) 0.064(2) Uani 1 1 d . . . . .
H85 H 0.849831 0.391572 0.677147 0.077 Uiso 1 1 calc R U . . .
C86 C 0.8197(6) 0.4202(6) 0.5963(4) 0.082(3) Uani 1 1 d . . . . .
H86 H 0.850239 0.387683 0.586796 0.098 Uiso 1 1 calc R U . . .
C87 C 0.7749(6) 0.4663(6) 0.5569(4) 0.079(3) Uani 1 1 d . . . . .
H87 H 0.775353 0.465492 0.520991 0.095 Uiso 1 1 calc R U . . .
C88 C 0.7295(6) 0.5134(6) 0.5725(4) 0.071(3) Uani 1 1 d . . . . .
H88 H 0.698407 0.543805 0.546686 0.086 Uiso 1 1 calc R U . . .
C89 C 0.4994(4) 0.3225(5) 0.6221(3) 0.0461(19) Uani 1 1 d . . . . .
H89A H 0.492568 0.370814 0.594218 0.055 Uiso 1 1 calc R U . . .
H89B H 0.481798 0.287795 0.607792 0.055 Uiso 1 1 calc R U . . .
C90 C 0.5799(4) 0.3087(5) 0.6311(3) 0.049(2) Uani 1 1 d . . . . .
H90A H 0.604712 0.309548 0.596354 0.059 Uiso 1 1 calc R U . . .
H90B H 0.586119 0.260288 0.659126 0.059 Uiso 1 1 calc R U . . .
C91 C 0.6169(4) 0.3633(4) 0.6500(3) 0.0428(18) Uani 1 1 d . . . . .
H91A H 0.667802 0.350348 0.654761 0.051 Uiso 1 1 calc R U . . .
H91B H 0.613779 0.411603 0.621263 0.051 Uiso 1 1 calc R U . . .
C92 C 0.5010(5) 0.6049(5) 0.7961(3) 0.051(2) Uani 1 1 d . . . . .
H92A H 0.473510 0.606853 0.829087 0.061 Uiso 1 1 calc R U . . .
H92B H 0.499394 0.652882 0.766853 0.061 Uiso 1 1 calc R U . . .
C93 C 0.5792(4) 0.5850(5) 0.8101(3) 0.050(2) Uani 1 1 d . . . . .
H93A H 0.607252 0.587326 0.776110 0.060 Uiso 1 1 calc R U . . .
H93B H 0.598350 0.621184 0.822164 0.060 Uiso 1 1 calc R U . . .
C94 C 0.5906(4) 0.5112(4) 0.8547(3) 0.0497(19) Uani 1 1 d . . . . .
H94A H 0.641755 0.504110 0.861648 0.060 Uiso 1 1 calc R U . . .
H94B H 0.564104 0.508795 0.889235 0.060 Uiso 1 1 calc R U . . .
C95 C 0.2785(6) 0.4120(7) 0.5780(4) 0.089(3) Uani 1 1 d . U . . .
H95A H 0.303880 0.451051 0.548157 0.107 Uiso 1 1 calc R U . . .
H95B H 0.226962 0.423606 0.577387 0.107 Uiso 1 1 calc R U . . .
C96 C 0.2918(9) 0.3427(7) 0.5698(5) 0.125(5) Uani 1 1 d D U . . .
H96A H 0.267152 0.348198 0.536469 0.150 Uiso 1 1 calc R U . . .
H96B H 0.343310 0.342417 0.559294 0.150 Uiso 1 1 calc R U . . .
C97 C 0.2764(8) 0.2695(7) 0.6083(5) 0.104(4) Uani 1 1 d D U . . .
H97A H 0.224238 0.263135 0.613470 0.124 Uiso 1 1 calc R U . . .
H97B H 0.296469 0.235745 0.591676 0.124 Uiso 1 1 calc R U . . .
C98 C 0.7073(5) 0.2980(6) 0.9476(3) 0.065(3) Uani 1 1 d . . . . .
H98A H 0.757332 0.313360 0.943907 0.078 Uiso 1 1 calc R U . . .
H98B H 0.706790 0.245362 0.964156 0.078 Uiso 1 1 calc R U . . .
C99 C 0.6634(5) 0.3283(7) 0.9860(4) 0.076(3) Uani 1 1 d . . . . .
H99A H 0.658135 0.380509 0.966980 0.092 Uiso 1 1 calc R U . . .
H99B H 0.689444 0.319391 1.019311 0.092 Uiso 1 1 calc R U . . .
C100 C 0.5864(5) 0.2939(6) 1.0037(3) 0.063(3) Uani 1 1 d . . . . .
H10A H 0.591366 0.241550 1.021457 0.075 Uiso 1 1 calc R U . . .
H10B H 0.562119 0.311664 1.030867 0.075 Uiso 1 1 calc R U . . .
C101 C 0.1629(4) 0.4046(5) 0.8250(3) 0.050(2) Uani 1 1 d . . . . .
H10C H 0.156881 0.452555 0.796372 0.060 Uiso 1 1 calc R U . . .
H10D H 0.134392 0.402763 0.858698 0.060 Uiso 1 1 calc R U . . .
C102 C 0.1363(5) 0.3467(6) 0.8048(4) 0.073(3) Uani 1 1 d . . . . .
H10E H 0.084883 0.354828 0.799116 0.088 Uiso 1 1 calc R U . . .
H10F H 0.141786 0.299379 0.834450 0.088 Uiso 1 1 calc R U . . .
C103 C 0.1756(5) 0.3445(6) 0.7500(4) 0.070(3) Uani 1 1 d . . . . .
H10G H 0.152301 0.309139 0.739269 0.084 Uiso 1 1 calc R U . . .
H10H H 0.170953 0.391695 0.720092 0.084 Uiso 1 1 calc R U . . .
C104 C 0.4144(7) 0.1548(6) 0.9720(4) 0.055(3) Uani 0.750(10) 1 d . . P A 1
H10I H 0.388995 0.145854 1.008204 0.066 Uiso 0.750(10) 1 calc R U P A 1
H10J H 0.465853 0.147220 0.977655 0.066 Uiso 0.750(10) 1 calc R U P A 1
C105 C 0.3896(7) 0.1019(6) 0.9490(4) 0.062(3) Uani 0.750(10) 1 d . . P A 1
H10K H 0.395794 0.053218 0.976629 0.074 Uiso 0.750(10) 1 calc R U P A 1
H10L H 0.338180 0.109815 0.943361 0.074 Uiso 0.750(10) 1 calc R U P A 1
C106 C 0.4277(5) 0.1059(5) 0.8960(4) 0.062(2) Uani 1 1 d D . . . .
H10M H 0.479435 0.099528 0.900898 0.074 Uiso 0.750(10) 1 calc R U P A 1
H10N H 0.411637 0.066712 0.885950 0.074 Uiso 0.750(10) 1 calc R U P A 1
H20M H 0.417514 0.066972 0.883588 0.074 Uiso 0.250(10) 1 calc R U P A 2
H20N H 0.394010 0.101615 0.927791 0.074 Uiso 0.250(10) 1 calc R U P A 2
C205 C 0.5059(13) 0.0954(17) 0.9159(16) 0.067(10) Uani 0.250(10) 1 d D U P A 2
H20K H 0.502997 0.056954 0.952757 0.081 Uiso 0.250(10) 1 calc R U P A 2
H20L H 0.533756 0.075503 0.891409 0.081 Uiso 0.250(10) 1 calc R U P A 2
C204 C 0.5532(18) 0.1530(8) 0.9207(10) 0.053(8) Uani 0.250(10) 1 d D U P A 2
H20I H 0.542111 0.155325 0.957400 0.064 Uiso 0.250(10) 1 calc R U P A 2
H20J H 0.603388 0.136948 0.919549 0.064 Uiso 0.250(10) 1 calc R U P A 2
C107 C 0.3637(5) 0.2619(6) 1.0764(3) 0.059(2) Uani 1 1 d . . . . .
C108 C 0.3727(6) 0.2220(6) 1.1388(3) 0.077(3) Uani 1 1 d . . . . .
H10O H 0.396449 0.175994 1.144969 0.115 Uiso 1 1 calc R U . . .
H10P H 0.325856 0.214162 1.158735 0.115 Uiso 1 1 calc R U . . .
H10Q H 0.401555 0.250614 1.152189 0.115 Uiso 1 1 calc R U . . .
C109 C 0.4753(5) 0.5196(5) 0.5848(3) 0.053(2) Uani 1 1 d . . . . .
C110 C 0.5273(5) 0.5547(5) 0.5348(3) 0.065(3) Uani 1 1 d . . . . .
H11A H 0.500561 0.579282 0.502289 0.098 Uiso 1 1 calc R U . . .
H11B H 0.558299 0.518197 0.528582 0.098 Uiso 1 1 calc R U . . .
H11C H 0.556394 0.589191 0.541795 0.098 Uiso 1 1 calc R U . . .
C111 C 0.4234(4) 0.4725(5) 0.9444(3) 0.0476(19) Uani 1 1 d . . . . .
C112 C 0.4151(5) 0.5353(6) 0.9628(4) 0.068(3) Uani 1 1 d . . . . .
H11D H 0.370139 0.560259 0.950851 0.103 Uiso 1 1 calc R U . . .
H11E H 0.454762 0.567975 0.946352 0.103 Uiso 1 1 calc R U . . .
H11F H 0.415093 0.518077 1.002910 0.103 Uiso 1 1 calc R U . . .
C113 C 0.2596(7) 0.6263(7) 0.5720(5) 0.083(3) Uani 1 1 d . . . . .
C114 C 0.2095(9) 0.6642(8) 0.5266(6) 0.139(6) Uani 1 1 d . U . . .
H11G H 0.196858 0.711340 0.527101 0.208 Uiso 1 1 calc R U . . .
H11H H 0.166299 0.636172 0.532671 0.208 Uiso 1 1 calc R U . . .
H11I H 0.233224 0.669514 0.490882 0.208 Uiso 1 1 calc R U . . .
N18 N 0.8537(9) 0.2327(9) 1.0268(6) 0.094(4) Uani 0.7 1 d . U P . .
O60 O 0.8187(7) 0.2528(6) 1.0561(4) 0.094(4) Uani 0.7 1 d . U P . .
O61 O 0.8631(7) 0.1712(6) 1.0249(4) 0.092(4) Uani 0.7 1 d . U P . .
O62 O 0.8885(7) 0.2832(8) 0.9847(7) 0.118(5) Uani 0.7 1 d . U P . .
O63 O -0.0303(4) 0.0580(4) 1.0491(3) 0.076(2) Uani 1 1 d D . . . .
H63A H -0.065(5) 0.090(5) 1.044(4) 0.114 Uiso 1 1 d D U . . .
H63B H -0.018(6) 0.043(6) 1.0831(19) 0.114 Uiso 1 1 d D U . . .
O64 O 0.0872(6) 0.8046(8) 0.7802(4) 0.138(4) Uani 1 1 d D . . . .
H64A H 0.060(8) 0.835(7) 0.756(6) 0.207 Uiso 1 1 d D U . . .
H64B H 0.086(10) 0.769(6) 0.769(7) 0.207 Uiso 1 1 d D U . . .
O65 O 1.0101(7) 0.3055(6) 0.9185(4) 0.116(4) Uani 0.8 1 d . . P . .
O66 O 0.6869(8) 0.0759(7) 0.5692(4) 0.129(5) Uani 0.8 1 d . U P . .
O67 O 0.1255(8) 0.6793(10) 0.6868(6) 0.121(6) Uani 0.6 1 d . U P . .
O68 O 0.1214(9) 0.5436(10) 0.6994(8) 0.123(7) Uani 0.5 1 d . U P . .

loop_
_atom_site_aniso_label
_atom_site_aniso_U_11
_atom_site_aniso_U_22
_atom_site_aniso_U_33
_atom_site_aniso_U_23
_atom_site_aniso_U_13
_atom_site_aniso_U_12
Mn1 0.0709(10) 0.0560(9) 0.0531(8) -0.0223(7) -0.0019(7) 0.0187(7)
Mn2 0.0681(9) 0.0569(9) 0.0545(8) -0.0297(7) 0.0117(7) -0.0058(7)
Mn3 0.0489(7) 0.0480(7) 0.0425(6) -0.0222(6) 0.0020(6) 0.0036(6)
Mn4 0.0472(7) 0.0497(7) 0.0379(6) -0.0177(6) 0.0012(5) 0.0060(6)
Mn5 0.0411(7) 0.0788(10) 0.0432(7) -0.0283(7) -0.0030(6) 0.0119(7)
Mn6 0.0476(7) 0.0534(8) 0.0374(6) -0.0220(6) -0.0021(5) 0.0030(6)
Mn7 0.0439(7) 0.0491(7) 0.0352(6) -0.0185(5) 0.0020(5) 0.0002(5)
Mn8 0.0402(7) 0.0547(8) 0.0370(6) -0.0190(6) 0.0028(5) 0.0004(6)
Mn9 0.0440(7) 0.0467(7) 0.0344(6) -0.0192(5) 0.0009(5) 0.0025(5)
Mn10 0.0411(7) 0.0570(8) 0.0337(6) -0.0199(6) 0.0020(5) 0.0027(6)
Mn11 0.0451(7) 0.0481(7) 0.0414(6) -0.0219(6) 0.0046(5) -0.0025(6)
Mn12 0.0426(7) 0.0483(7) 0.0380(6) -0.0180(6) 0.0035(5) 0.0017(5)
Mn13 0.0578(8) 0.0509(8) 0.0396(6) -0.0184(6) 0.0015(6) 0.0065(6)
Mn14 0.0447(7) 0.0453(7) 0.0416(6) -0.0198(6) 0.0063(5) 0.0008(5)
Mn15 0.0393(6) 0.0470(7) 0.0401(6) -0.0223(6) 0.0050(5) -0.0008(5)
Mn16 0.0537(8) 0.0507(8) 0.0464(7) -0.0173(6) 0.0028(6) 0.0009(6)
Mn17 0.0443(7) 0.0600(8) 0.0367(6) -0.0202(6) 0.0039(5) 0.0018(6)
Mn18 0.0497(7) 0.0506(8) 0.0508(7) -0.0266(6) 0.0079(6) -0.0002(6)
Mn19 0.0479(8) 0.0638(9) 0.0547(7) -0.0238(7) 0.0065(6) -0.0057(7)
Mn20 0.0509(8) 0.0519(8) 0.0520(7) -0.0247(6) 0.0062(6) -0.0079(6)
Mn21 0.0387(6) 0.0481(7) 0.0350(6) -0.0203(5) 0.0024(5) 0.0006(5)
Mn22 0.0413(7) 0.0470(7) 0.0363(6) -0.0184(5) 0.0039(5) -0.0030(5)
Mn23 0.0402(6) 0.0469(7) 0.0332(5) -0.0191(5) 0.0014(5) 0.0008(5)
Mn24 0.0448(7) 0.0591(8) 0.0390(6) -0.0236(6) 0.0061(5) -0.0064(6)
O1 0.074(4) 0.051(4) 0.055(3) -0.025(3) 0.008(3) 0.002(3)
O2 0.062(4) 0.048(3) 0.052(3) -0.028(3) -0.004(3) 0.010(3)
O3 0.071(4) 0.053(4) 0.048(3) -0.013(3) 0.000(3) 0.020(3)
O4 0.049(3) 0.059(4) 0.044(3) -0.018(3) -0.003(3) 0.013(3)
O5 0.053(3) 0.054(3) 0.050(3) -0.025(3) 0.010(3) -0.009(3)
O6 0.071(4) 0.051(4) 0.062(4) -0.027(3) 0.006(3) -0.003(3)
O7 0.044(3) 0.042(3) 0.038(3) -0.017(2) 0.005(2) -0.002(2)
O8 0.055(3) 0.046(3) 0.049(3) -0.022(3) -0.002(3) -0.005(3)
O9 0.054(3) 0.046(3) 0.043(3) -0.019(2) 0.006(2) 0.000(3)
O10 0.055(3) 0.047(3) 0.055(3) -0.026(3) 0.007(3) -0.002(3)
O11 0.053(3) 0.050(3) 0.055(3) -0.028(3) 0.004(3) -0.001(3)
O12 0.057(3) 0.055(3) 0.042(3) -0.026(3) 0.000(3) 0.008(3)
O13 0.050(3) 0.059(4) 0.043(3) -0.015(3) 0.003(3) 0.000(3)
O14 0.054(3) 0.057(4) 0.050(3) -0.022(3) 0.012(3) -0.001(3)
O15 0.035(3) 0.074(4) 0.050(3) -0.024(3) 0.003(2) -0.001(3)
O16 0.050(4) 0.075(5) 0.064(4) -0.031(3) 0.005(3) -0.009(3)
O17 0.048(3) 0.055(3) 0.038(3) -0.026(3) -0.005(2) 0.010(3)
O18 0.043(3) 0.063(4) 0.033(2) -0.022(3) 0.000(2) 0.006(3)
O19 0.046(3) 0.049(3) 0.040(3) -0.020(2) -0.004(2) -0.001(2)
O20 0.036(3) 0.053(3) 0.048(3) -0.023(3) 0.000(2) 0.003(2)
O21 0.052(3) 0.067(4) 0.049(3) -0.021(3) -0.010(3) 0.005(3)
O22 0.068(4) 0.069(4) 0.054(3) -0.031(3) -0.016(3) 0.002(3)
O23 0.040(3) 0.085(4) 0.040(3) -0.028(3) -0.009(2) 0.017(3)
O24 0.043(3) 0.074(4) 0.036(3) -0.021(3) 0.003(2) 0.002(3)
O25 0.043(3) 0.041(3) 0.044(3) -0.020(2) 0.000(2) -0.002(2)
O26 0.041(3) 0.066(4) 0.039(3) -0.014(3) 0.004(2) 0.004(3)
O27 0.050(3) 0.064(4) 0.040(3) -0.028(3) -0.002(2) 0.001(3)
O28 0.051(3) 0.054(3) 0.042(3) -0.016(3) 0.000(2) 0.000(3)
O29 0.077(5) 0.087(5) 0.107(6) -0.061(5) 0.031(4) -0.028(4)
O30 0.087(5) 0.058(4) 0.067(4) -0.033(3) 0.014(4) 0.007(3)
O31 0.065(5) 0.088(6) 0.106(6) -0.024(5) 0.014(4) -0.019(4)
O32 0.084(5) 0.077(5) 0.093(5) -0.033(4) -0.014(4) 0.030(4)
O33 0.049(3) 0.084(5) 0.043(3) -0.029(3) 0.002(3) -0.001(3)
O34 0.057(4) 0.079(4) 0.036(3) -0.021(3) 0.009(3) 0.000(3)
O35 0.061(4) 0.076(5) 0.063(4) -0.026(3) -0.013(3) 0.004(3)
O36 0.049(3) 0.050(3) 0.034(3) -0.015(2) 0.004(2) -0.002(3)
O37 0.045(3) 0.057(3) 0.042(3) -0.027(3) 0.007(2) -0.009(3)
O38 0.058(4) 0.078(5) 0.046(3) -0.024(3) -0.003(3) -0.003(3)
O39 0.071(5) 0.061(4) 0.085(5) -0.018(4) -0.009(4) 0.009(4)
O40 0.080(5) 0.070(4) 0.059(4) -0.026(3) -0.008(3) 0.000(4)
O41 0.054(3) 0.051(3) 0.047(3) -0.025(3) -0.003(3) 0.004(3)
O42 0.053(3) 0.051(3) 0.042(3) -0.025(3) 0.000(2) 0.002(3)
O43 0.075(4) 0.073(4) 0.049(3) -0.036(3) 0.000(3) -0.007(3)
O44 0.043(3) 0.054(3) 0.030(2) -0.018(2) 0.004(2) 0.001(2)
O45 0.032(3) 0.060(3) 0.034(2) -0.023(2) 0.004(2) 0.001(2)
O46 0.047(3) 0.057(3) 0.041(3) -0.025(3) 0.001(2) -0.004(3)
O47 0.036(3) 0.049(3) 0.043(3) -0.023(2) 0.001(2) 0.001(2)
O48 0.040(3) 0.055(3) 0.034(2) -0.025(2) 0.000(2) 0.002(2)
O49 0.038(3) 0.070(4) 0.034(2) -0.024(3) 0.002(2) 0.002(3)
O50 0.042(3) 0.053(3) 0.038(3) -0.025(2) -0.002(2) 0.000(2)
O51 0.051(3) 0.056(3) 0.046(3) -0.022(3) 0.002(3) 0.002(3)
O52 0.046(3) 0.050(3) 0.045(3) -0.025(3) 0.005(2) 0.001(2)
O53 0.047(3) 0.044(3) 0.046(3) -0.022(2) 0.000(2) -0.002(2)
O54 0.045(3) 0.052(3) 0.038(3) -0.020(2) -0.001(2) 0.002(2)
O55 0.060(4) 0.068(4) 0.039(3) -0.024(3) 0.004(3) -0.005(3)
O56 0.053(3) 0.056(3) 0.040(3) -0.025(3) 0.004(2) -0.008(3)
O57 0.076(9) 0.104(10) 0.080(8) -0.026(8) 0.003(7) -0.023(8)
N17 0.125(18) 0.115(17) 0.099(11) -0.063(13) 0.002(11) 0.010(12)
O58 0.073(9) 0.066(8) 0.082(8) -0.042(7) 0.003(7) -0.003(7)
O59 0.17(2) 0.130(17) 0.095(12) -0.043(12) 0.011(11) -0.006(13)
N1 0.082(6) 0.061(5) 0.060(5) -0.018(4) 0.000(4) 0.009(4)
N2 0.088(6) 0.075(6) 0.067(5) -0.045(5) 0.013(4) -0.018(5)
N3 0.079(6) 0.086(6) 0.056(4) -0.031(5) -0.004(4) 0.038(5)
N4 0.053(5) 0.095(6) 0.057(4) -0.029(5) -0.010(4) 0.029(4)
N5 0.113(7) 0.057(5) 0.060(5) -0.026(4) 0.020(5) -0.011(5)
N6 0.049(4) 0.090(6) 0.075(5) -0.046(5) -0.001(4) -0.008(4)
N7 0.058(5) 0.069(5) 0.053(4) -0.031(4) 0.003(4) 0.002(4)
N8 0.064(5) 0.057(5) 0.055(4) -0.008(4) -0.004(4) -0.011(4)
N9 0.059(5) 0.066(5) 0.046(4) -0.030(4) 0.007(3) -0.005(4)
N10 0.054(4) 0.060(5) 0.077(5) -0.045(4) 0.003(4) 0.004(4)
N11 0.064(5) 0.048(4) 0.052(4) -0.028(3) -0.002(3) 0.002(3)
N12 0.079(5) 0.049(4) 0.054(4) -0.025(4) -0.009(4) 0.010(4)
N13 0.063(5) 0.055(4) 0.042(4) -0.008(3) 0.006(3) 0.003(4)
N14 0.064(5) 0.066(5) 0.062(5) -0.026(4) 0.006(4) -0.011(4)
N15 0.048(4) 0.092(6) 0.059(4) -0.043(5) -0.006(4) 0.015(4)
N16 0.053(4) 0.069(5) 0.053(4) -0.022(4) 0.005(4) -0.002(4)
C1 0.080(8) 0.078(8) 0.068(7) -0.016(6) -0.021(6) 0.019(6)
C2 0.091(9) 0.082(8) 0.084(8) -0.022(7) -0.012(7) 0.012(7)
C3 0.136(12) 0.045(6) 0.087(8) -0.013(6) -0.005(8) -0.003(7)
C4 0.114(10) 0.060(6) 0.064(6) -0.022(5) 0.001(6) -0.010(6)
C5 0.090(8) 0.057(6) 0.059(5) -0.022(5) -0.001(5) 0.005(5)
C6 0.067(6) 0.071(6) 0.064(6) -0.036(5) 0.004(5) -0.002(5)
C7 0.092(7) 0.063(6) 0.048(5) -0.029(5) -0.004(5) 0.004(5)
C8 0.109(9) 0.076(7) 0.068(6) -0.041(6) -0.003(6) 0.024(7)
C9 0.128(11) 0.077(8) 0.098(8) -0.059(7) -0.033(8) 0.019(8)
C10 0.111(10) 0.072(7) 0.072(6) -0.042(6) 0.016(7) -0.025(7)
C11 0.120(10) 0.083(8) 0.055(5) -0.031(6) 0.000(6) -0.028(7)
C12 0.115(10) 0.086(8) 0.054(6) -0.021(6) 0.000(6) 0.045(7)
C13 0.117(8) 0.099(7) 0.074(6) -0.035(6) 0.010(6) 0.033(6)
C14 0.102(10) 0.074(8) 0.097(8) -0.034(7) 0.039(8) 0.003(7)
C15 0.091(8) 0.063(6) 0.058(5) -0.010(5) 0.016(6) 0.019(6)
C16 0.071(6) 0.055(6) 0.061(5) -0.021(5) 0.006(5) 0.023(5)
C17 0.070(6) 0.057(6) 0.047(5) -0.014(4) -0.003(4) 0.026(5)
C18 0.061(6) 0.079(7) 0.057(5) -0.019(5) 0.001(5) 0.024(5)
C19 0.059(6) 0.068(7) 0.084(7) -0.012(6) 0.003(5) 0.026(5)
C20 0.081(9) 0.100(10) 0.099(9) -0.017(8) -0.008(7) 0.024(7)
C21 0.060(7) 0.145(13) 0.071(7) -0.011(8) -0.016(6) 0.033(8)
C22 0.059(6) 0.137(11) 0.059(6) -0.039(7) -0.005(5) 0.028(7)
C23 0.165(13) 0.068(7) 0.084(7) -0.050(7) 0.042(8) -0.029(8)
C24 0.162(10) 0.107(8) 0.118(8) -0.078(7) 0.031(7) -0.021(7)
C25 0.187(11) 0.120(9) 0.156(9) -0.078(8) 0.039(8) -0.020(8)
C26 0.149(9) 0.102(8) 0.122(8) -0.069(7) 0.037(7) -0.023(7)
C27 0.109(9) 0.063(7) 0.076(6) -0.039(6) 0.024(6) -0.036(6)
C28 0.058(5) 0.050(5) 0.066(5) -0.028(4) 0.014(4) -0.013(4)
C29 0.063(6) 0.085(7) 0.073(6) -0.044(6) 0.000(5) -0.011(5)
C30 0.094(10) 0.170(15) 0.103(9) -0.090(11) -0.034(8) 0.024(10)
C31 0.091(10) 0.24(2) 0.131(12) -0.121(14) -0.061(9) 0.031(12)
C32 0.077(9) 0.175(16) 0.136(12) -0.086(12) -0.038(9) 0.038(10)
C33 0.060(7) 0.128(11) 0.106(9) -0.068(9) -0.008(6) 0.005(7)
C34 0.069(7) 0.105(9) 0.070(6) -0.059(6) 0.024(5) -0.018(6)
C35 0.070(7) 0.123(11) 0.096(8) -0.070(8) 0.029(6) -0.020(7)
C36 0.074(6) 0.109(7) 0.098(7) -0.056(6) 0.024(5) -0.018(6)
C37 0.082(8) 0.103(9) 0.099(8) -0.070(7) 0.028(6) -0.037(7)
C38 0.046(5) 0.079(7) 0.053(5) -0.030(5) 0.014(4) -0.018(4)
C39 0.056(5) 0.060(5) 0.046(4) -0.028(4) 0.003(4) -0.015(4)
C40 0.053(5) 0.066(6) 0.045(4) -0.010(4) 0.007(4) -0.012(4)
C41 0.078(7) 0.088(8) 0.047(5) -0.008(5) -0.009(5) -0.023(6)
C42 0.095(9) 0.111(11) 0.059(7) 0.014(7) -0.024(6) -0.034(9)
C43 0.086(9) 0.083(9) 0.097(10) 0.027(8) -0.020(8) -0.018(7)
C44 0.087(8) 0.062(7) 0.102(9) -0.007(7) -0.017(7) 0.004(6)
C45 0.059(6) 0.105(8) 0.051(5) -0.047(6) 0.009(4) -0.028(5)
C46 0.072(7) 0.110(9) 0.066(6) -0.058(7) 0.029(5) -0.035(7)
C47 0.096(9) 0.106(9) 0.084(7) -0.074(8) 0.034(7) -0.023(7)
C48 0.080(7) 0.078(7) 0.073(6) -0.047(6) 0.031(6) -0.020(6)
C49 0.046(5) 0.069(6) 0.058(5) -0.034(5) 0.024(4) -0.017(4)
C50 0.064(6) 0.062(6) 0.057(5) -0.038(5) 0.009(4) 0.000(4)
C51 0.044(5) 0.063(6) 0.068(5) -0.035(5) 0.007(4) 0.009(4)
C52 0.049(5) 0.076(7) 0.084(7) -0.041(6) 0.020(5) -0.003(5)
C53 0.049(6) 0.083(8) 0.119(10) -0.052(8) 0.014(6) -0.015(5)
C54 0.045(5) 0.087(8) 0.109(9) -0.058(7) -0.006(6) 0.001(5)
C55 0.054(6) 0.078(7) 0.092(7) -0.047(6) -0.011(5) 0.011(5)
C56 0.090(8) 0.070(6) 0.057(5) -0.041(5) 0.006(5) -0.012(6)
C57 0.100(8) 0.076(7) 0.058(5) -0.045(5) -0.006(5) -0.005(6)
C58 0.079(7) 0.056(6) 0.070(6) -0.031(5) 0.001(5) -0.011(5)
C59 0.051(5) 0.068(6) 0.054(5) -0.025(5) 0.014(4) -0.008(4)
C60 0.064(5) 0.051(5) 0.046(4) -0.029(4) 0.004(4) 0.004(4)
C61 0.060(5) 0.040(4) 0.044(4) -0.015(4) 0.010(4) 0.005(4)
C62 0.064(5) 0.046(5) 0.041(4) -0.022(4) -0.004(4) 0.009(4)
C63 0.088(7) 0.051(6) 0.064(6) -0.020(5) 0.001(5) 0.014(5)
C64 0.108(9) 0.054(6) 0.082(7) -0.025(6) 0.005(7) 0.023(6)
C65 0.117(10) 0.057(6) 0.073(7) -0.021(5) -0.016(7) 0.024(6)
C66 0.124(10) 0.054(6) 0.051(5) -0.023(5) -0.012(6) 0.011(6)
C67 0.072(6) 0.048(5) 0.049(5) -0.016(4) 0.001(4) 0.006(4)
C68 0.089(7) 0.060(6) 0.045(5) -0.023(4) 0.010(5) -0.003(5)
C69 0.085(7) 0.055(6) 0.042(5) -0.010(4) 0.018(5) -0.010(5)
C70 0.067(6) 0.066(6) 0.057(5) -0.030(5) 0.009(5) 0.000(5)
C71 0.065(6) 0.052(5) 0.046(4) -0.027(4) 0.005(4) -0.008(4)
C72 0.056(5) 0.048(5) 0.049(4) -0.022(4) 0.006(4) -0.007(4)
C73 0.063(6) 0.060(6) 0.038(4) -0.009(4) 0.010(4) -0.014(5)
C74 0.075(7) 0.063(6) 0.067(6) -0.032(5) 0.004(5) -0.007(5)
C75 0.106(9) 0.068(7) 0.072(7) -0.026(6) -0.011(7) -0.003(6)
C76 0.098(9) 0.083(8) 0.071(6) -0.046(6) 0.010(6) -0.029(7)
C77 0.073(7) 0.080(7) 0.058(5) -0.025(5) -0.008(5) -0.022(6)
C78 0.049(6) 0.093(8) 0.081(7) -0.045(6) -0.008(5) 0.020(5)
C79 0.040(5) 0.143(12) 0.095(8) -0.075(9) -0.017(6) 0.024(6)
C80 0.052(7) 0.142(13) 0.118(10) -0.063(10) -0.022(7) 0.000(7)
C81 0.051(6) 0.116(10) 0.076(7) -0.034(7) -0.008(5) -0.004(6)
C82 0.045(5) 0.092(8) 0.060(5) -0.039(6) 0.002(4) 0.006(5)
C83 0.038(4) 0.078(7) 0.054(5) -0.030(5) 0.004(4) -0.002(4)
C84 0.056(6) 0.078(7) 0.062(5) -0.029(5) -0.004(5) -0.004(5)
C85 0.065(6) 0.075(7) 0.051(5) -0.026(5) 0.009(4) 0.008(5)
C86 0.089(8) 0.091(8) 0.074(7) -0.046(6) 0.017(6) 0.011(7)
C87 0.085(8) 0.107(9) 0.041(5) -0.026(6) 0.004(5) 0.021(7)
C88 0.073(7) 0.091(8) 0.047(5) -0.025(5) 0.008(5) 0.007(6)
C89 0.054(5) 0.056(5) 0.035(4) -0.025(4) 0.004(3) -0.003(4)
C90 0.052(5) 0.062(5) 0.039(4) -0.028(4) 0.009(4) 0.004(4)
C91 0.043(4) 0.052(5) 0.030(3) -0.014(3) 0.011(3) -0.004(4)
C92 0.058(5) 0.052(5) 0.045(4) -0.022(4) 0.011(4) -0.009(4)
C93 0.049(5) 0.060(5) 0.058(5) -0.038(4) -0.005(4) -0.007(4)
C94 0.042(4) 0.055(5) 0.059(5) -0.028(4) 0.003(4) -0.009(4)
C95 0.084(8) 0.142(8) 0.063(6) -0.061(7) -0.027(6) 0.019(7)
C96 0.171(10) 0.130(7) 0.094(7) -0.057(6) -0.044(7) -0.016(7)
C97 0.119(8) 0.123(7) 0.087(6) -0.055(6) -0.036(6) 0.008(7)
C98 0.054(5) 0.102(8) 0.050(5) -0.042(5) -0.011(4) 0.013(5)
C99 0.066(6) 0.127(10) 0.054(5) -0.053(6) -0.013(5) 0.012(6)
C100 0.064(6) 0.092(7) 0.032(4) -0.027(5) 0.002(4) 0.015(5)
C101 0.034(4) 0.066(6) 0.056(5) -0.030(4) 0.003(4) -0.003(4)
C102 0.056(6) 0.095(8) 0.074(6) -0.039(6) -0.003(5) 0.005(5)
C103 0.052(6) 0.103(8) 0.062(5) -0.038(6) -0.002(5) -0.012(5)
C104 0.067(8) 0.048(7) 0.046(6) -0.014(5) 0.001(5) 0.002(6)
C105 0.085(9) 0.048(7) 0.041(6) -0.007(5) 0.007(6) 0.011(6)
C106 0.064(6) 0.054(5) 0.062(5) -0.016(5) 0.001(5) 0.000(4)
C205 0.073(13) 0.059(12) 0.066(13) -0.019(9) -0.006(9) -0.003(8)
C204 0.058(11) 0.050(11) 0.040(11) -0.003(8) -0.013(8) 0.000(8)
C107 0.055(5) 0.085(7) 0.035(4) -0.019(4) -0.004(4) -0.014(5)
C108 0.082(7) 0.103(9) 0.040(5) -0.021(5) -0.008(5) 0.004(6)
C109 0.066(6) 0.054(5) 0.043(4) -0.024(4) -0.005(4) 0.005(4)
C110 0.082(7) 0.066(6) 0.043(4) -0.017(4) 0.012(5) -0.012(5)
C111 0.028(4) 0.073(6) 0.042(4) -0.022(4) 0.004(3) -0.006(4)
C112 0.074(7) 0.092(8) 0.059(5) -0.050(6) -0.008(5) 0.010(6)
C113 0.093(9) 0.083(9) 0.080(7) -0.037(7) -0.023(7) 0.020(7)
C114 0.159(13) 0.103(10) 0.150(12) -0.029(9) -0.088(10) 0.019(9)
N18 0.089(8) 0.104(8) 0.089(7) -0.034(7) -0.039(6) 0.031(7)
O60 0.147(10) 0.097(8) 0.060(5) -0.053(6) -0.049(6) 0.075(7)
O61 0.147(10) 0.071(7) 0.067(6) -0.037(5) -0.037(6) 0.050(7)
O62 0.072(7) 0.122(10) 0.184(12) -0.080(10) -0.045(8) 0.030(7)
O63 0.076(5) 0.077(5) 0.089(5) -0.050(4) 0.018(4) -0.020(4)
O64 0.123(9) 0.178(12) 0.099(7) -0.042(8) 0.012(6) 0.046(8)
O65 0.141(10) 0.116(9) 0.094(7) -0.039(7) -0.047(7) 0.054(8)
O66 0.184(11) 0.133(10) 0.082(6) -0.051(7) -0.041(7) 0.051(9)
O67 0.098(10) 0.154(13) 0.110(10) -0.042(9) -0.034(8) -0.031(9)
O68 0.071(10) 0.112(12) 0.133(12) 0.008(10) 0.018(9) 0.014(9)

loop_
_atom_type_symbol
_atom_type_description
_atom_type_scat_dispersion_real
_atom_type_scat_dispersion_imag
_atom_type_scat_source
C C 0.0181 0.0091 'International Tables Vol C Tables 4.2.6.8 and 6.1.1.4'
H H 0.0000 0.0000 'International Tables Vol C Tables 4.2.6.8 and 6.1.1.4'
N N 0.0311 0.0180 'International Tables Vol C Tables 4.2.6.8 and 6.1.1.4'
O O 0.0492 0.0322 'International Tables Vol C Tables 4.2.6.8 and 6.1.1.4'
Mn Mn -0.5299 2.8052 'International Tables Vol C Tables 4.2.6.8 and 6.1.1.4'

loop_
_geom_angle_atom_site_label_1
_geom_angle_atom_site_label_2
_geom_angle_atom_site_label_3
_geom_angle
_geom_angle_site_symmetry_1
_geom_angle_site_symmetry_3
_geom_angle_publ_flag
O1 Mn1 O3 177.1(3) . . ?
O1 Mn1 O41 89.6(2) . . ?
O3 Mn1 O41 88.6(2) . . ?
O1 Mn1 O32 91.0(3) . . ?
O3 Mn1 O32 90.9(3) . . ?
O41 Mn1 O32 177.9(3) . . ?
O1 Mn1 N3 99.1(3) . . ?
O3 Mn1 N3 78.8(3) . . ?
O41 Mn1 N3 99.3(3) . . ?
O32 Mn1 N3 82.6(3) . . ?
O1 Mn1 N1 78.6(3) . . ?
O3 Mn1 N1 103.9(3) . . ?
O41 Mn1 N1 95.9(3) . . ?
O32 Mn1 N1 82.2(3) . . ?
N3 Mn1 N1 164.6(3) . . ?
O22 Mn2 O2 104.1(2) . . ?
O22 Mn2 O5 107.6(2) . . ?
O2 Mn2 O5 106.3(2) . . ?
O22 Mn2 N2 101.4(3) . . ?
O2 Mn2 N2 70.5(3) . . ?
O5 Mn2 N2 150.5(3) . . ?
O22 Mn2 N5 144.1(3) . . ?
O2 Mn2 N5 111.0(3) . . ?
O5 Mn2 N5 69.7(2) . . ?
N2 Mn2 N5 83.9(3) . . ?
O22 Mn2 O42 67.5(2) . . ?
O2 Mn2 O42 67.21(19) . . ?
O5 Mn2 O42 67.11(19) . . ?
N2 Mn2 O42 131.2(3) . . ?
N5 Mn2 O42 133.6(2) . . ?
O22 Mn2 O57 74.6(4) . . ?
O2 Mn2 O57 150.6(4) . . ?
O5 Mn2 O57 101.8(4) . . ?
N2 Mn2 O57 80.9(5) . . ?
N5 Mn2 O57 71.2(4) . . ?
O42 Mn2 O57 133.7(4) . . ?
O41 Mn3 O2 99.0(2) . . ?
O41 Mn3 O42 176.7(3) . . ?
O2 Mn3 O42 83.8(2) . . ?
O41 Mn3 O44 81.8(2) . . ?
O2 Mn3 O44 178.0(2) . . ?
O42 Mn3 O44 95.5(2) . . ?
O41 Mn3 O28 102.9(2) . . ?
O2 Mn3 O28 103.0(2) . . ?
O42 Mn3 O28 78.1(2) . . ?
O44 Mn3 O28 74.9(2) . . ?
O41 Mn3 O17 101.6(2) . . ?
O2 Mn3 O17 103.1(2) . . ?
O42 Mn3 O17 75.9(2) . . ?
O44 Mn3 O17 78.51(19) . . ?
O28 Mn3 O17 140.52(19) . . ?
O41 Mn3 Mn4 39.43(17) . . ?
O2 Mn3 Mn4 138.42(19) . . ?
O42 Mn3 Mn4 137.75(17) . . ?
O44 Mn3 Mn4 42.45(15) . . ?
O28 Mn3 Mn4 90.54(14) . . ?
O17 Mn3 Mn4 89.14(13) . . ?
O41 Mn3 Mn7 93.80(16) . . ?
O2 Mn3 Mn7 141.52(18) . . ?
O42 Mn3 Mn7 85.07(15) . . ?
O44 Mn3 Mn7 36.45(14) . . ?
O28 Mn3 Mn7 38.52(14) . . ?
O17 Mn3 Mn7 109.62(12) . . ?
Mn4 Mn3 Mn7 62.88(4) . . ?
O41 Mn3 Mn9 94.19(18) . . ?
O2 Mn3 Mn9 139.96(18) . . ?
O42 Mn3 Mn9 82.50(17) . . ?
O44 Mn3 Mn9 41.59(15) . . ?
O28 Mn3 Mn9 110.58(15) . . ?
O17 Mn3 Mn9 36.96(12) . . ?
Mn4 Mn3 Mn9 63.49(4) . . ?
Mn7 Mn3 Mn9 74.13(4) . . ?
O41 Mn3 Mn11 148.56(16) . . ?
O2 Mn3 Mn11 94.74(18) . . ?
O42 Mn3 Mn11 32.09(15) . . ?
O44 Mn3 Mn11 83.65(15) . . ?
O28 Mn3 Mn11 46.18(14) . . ?
O17 Mn3 Mn11 102.57(13) . . ?
Mn4 Mn3 Mn11 121.50(5) . . ?
Mn7 Mn3 Mn11 59.16(4) . . ?
Mn9 Mn3 Mn11 93.21(4) . . ?
O41 Mn4 O49 175.9(2) . . ?
O41 Mn4 O4 99.4(3) . . ?
O49 Mn4 O4 84.6(2) . . ?
O41 Mn4 O44 81.7(2) . . ?
O49 Mn4 O44 94.2(2) . . ?
O4 Mn4 O44 176.4(2) . . ?
O41 Mn4 O43 101.7(2) . . ?
O49 Mn4 O43 77.5(2) . . ?
O4 Mn4 O43 106.1(2) . . ?
O44 Mn4 O43 77.0(2) . . ?
O41 Mn4 O18 100.6(2) . . ?
O49 Mn4 O18 78.3(2) . . ?
O4 Mn4 O18 97.9(2) . . ?
O44 Mn4 O18 78.5(2) . . ?
O43 Mn4 O18 143.8(2) . . ?
O41 Mn4 Mn3 39.40(17) . . ?
O49 Mn4 Mn3 136.52(17) . . ?
O4 Mn4 Mn3 138.55(18) . . ?
O44 Mn4 Mn3 42.33(15) . . ?
O43 Mn4 Mn3 91.01(16) . . ?
O18 Mn4 Mn3 88.39(14) . . ?
O41 Mn4 Mn7 93.09(18) . . ?
O49 Mn4 Mn7 83.68(15) . . ?
O4 Mn4 Mn7 146.95(16) . . ?
O44 Mn4 Mn7 35.96(13) . . ?
O43 Mn4 Mn7 41.06(17) . . ?
O18 Mn4 Mn7 109.73(13) . . ?
Mn3 Mn4 Mn7 62.12(4) . . ?
O41 Mn4 Mn9 93.75(18) . . ?
O49 Mn4 Mn9 82.96(16) . . ?
O4 Mn4 Mn9 135.05(18) . . ?
O44 Mn4 Mn9 41.31(15) . . ?
O43 Mn4 Mn9 112.94(17) . . ?
O18 Mn4 Mn9 37.23(13) . . ?
Mn3 Mn4 Mn9 63.04(4) . . ?
Mn7 Mn4 Mn9 73.67(4) . . ?
O41 Mn4 Mn10 145.63(17) . . ?
O49 Mn4 Mn10 33.12(15) . . ?
O4 Mn4 Mn10 97.09(17) . . ?
O44 Mn4 Mn10 83.73(14) . . ?
O43 Mn4 Mn10 44.49(15) . . ?
O18 Mn4 Mn10 106.74(13) . . ?
Mn3 Mn4 Mn10 120.30(5) . . ?
Mn7 Mn4 Mn10 58.37(4) . . ?
Mn9 Mn4 Mn10 95.51(4) . . ?
O41 Mn4 Mn5 140.03(18) . . ?
O49 Mn4 Mn5 44.05(16) . . ?
O4 Mn4 Mn5 40.94(17) . . ?
O44 Mn4 Mn5 138.22(16) . . ?
O43 Mn4 Mn5 88.86(16) . . ?
O18 Mn4 Mn5 92.09(14) . . ?
Mn3 Mn4 Mn5 179.35(6) . . ?
Mn7 Mn4 Mn5 118.08(5) . . ?
Mn9 Mn4 Mn5 117.59(5) . . ?
Mn10 Mn4 Mn5 59.96(4) . . ?
O41 Mn4 Mn8 146.31(18) . . ?
O49 Mn4 Mn8 32.13(15) . . ?
O4 Mn4 Mn8 92.07(19) . . ?
O44 Mn4 Mn8 85.17(16) . . ?
O43 Mn4 Mn8 105.33(16) . . ?
O18 Mn4 Mn8 46.20(13) . . ?
Mn3 Mn4 Mn8 119.90(5) . . ?
Mn7 Mn4 Mn8 94.20(4) . . ?
Mn9 Mn4 Mn8 57.25(4) . . ?
Mn10 Mn4 Mn8 62.00(4) . . ?
Mn5 Mn4 Mn8 60.74(4) . . ?
O23 Mn5 O4 115.1(2) . . ?
O23 Mn5 O15 109.9(2) . . ?
O4 Mn5 O15 102.4(2) . . ?
O23 Mn5 O49 71.04(18) . . ?
O4 Mn5 O49 70.6(2) . . ?
O15 Mn5 O49 69.0(2) . . ?
O23 Mn5 N15 111.3(2) . . ?
O4 Mn5 N15 132.5(2) . . ?
O15 Mn5 N15 69.8(3) . . ?
O49 Mn5 N15 136.4(3) . . ?
O23 Mn5 N4 96.4(2) . . ?
O4 Mn5 N4 70.4(3) . . ?
O15 Mn5 N4 153.0(2) . . ?
O49 Mn5 N4 128.0(3) . . ?
N15 Mn5 N4 95.4(3) . . ?
O23 Mn5 Mn10 35.11(14) . . ?
O4 Mn5 Mn10 91.79(15) . . ?
O15 Mn5 Mn10 91.48(14) . . ?
O49 Mn5 Mn10 36.07(11) . . ?
N15 Mn5 Mn10 133.86(18) . . ?
N4 Mn5 Mn10 114.3(2) . . ?
O23 Mn5 Mn4 90.98(16) . . ?
O4 Mn5 Mn4 35.30(14) . . ?
O15 Mn5 Mn4 87.99(15) . . ?
O49 Mn5 Mn4 35.61(14) . . ?
N15 Mn5 Mn4 152.50(19) . . ?
N4 Mn5 Mn4 97.9(2) . . ?
Mn10 Mn5 Mn4 59.81(4) . . ?
O21 Mn6 O22 97.7(3) . . ?
O21 Mn6 O42 175.5(2) . . ?
O22 Mn6 O42 83.1(2) . . ?
O21 Mn6 O54 83.8(2) . . ?
O22 Mn6 O54 175.1(3) . . ?
O42 Mn6 O54 95.8(2) . . ?
O21 Mn6 O26 97.2(2) . . ?
O22 Mn6 O26 108.0(3) . . ?
O42 Mn6 O26 78.4(2) . . ?
O54 Mn6 O26 76.3(2) . . ?
O21 Mn6 O17 105.2(2) . . ?
O22 Mn6 O17 100.4(2) . . ?
O42 Mn6 O17 79.0(2) . . ?
O54 Mn6 O17 74.7(2) . . ?
O26 Mn6 O17 140.96(19) . . ?
O21 Mn6 Mn23 92.29(18) . . ?
O22 Mn6 Mn23 147.5(2) . . ?
O42 Mn6 Mn23 84.76(15) . . ?
O54 Mn6 Mn23 36.67(14) . . ?
O26 Mn6 Mn23 39.77(15) . . ?
O17 Mn6 Mn23 106.77(12) . . ?
O21 Mn6 Mn9 97.73(19) . . ?
O22 Mn6 Mn9 138.2(2) . . ?
O42 Mn6 Mn9 84.45(17) . . ?
O54 Mn6 Mn9 36.88(15) . . ?
O26 Mn6 Mn9 108.24(15) . . ?
O17 Mn6 Mn9 38.01(12) . . ?
Mn23 Mn6 Mn9 69.85(4) . . ?
O21 Mn6 Mn11 143.18(18) . . ?
O22 Mn6 Mn11 95.65(19) . . ?
O42 Mn6 Mn11 32.40(15) . . ?
O54 Mn6 Mn11 85.79(15) . . ?
O26 Mn6 Mn11 46.03(14) . . ?
O17 Mn6 Mn11 105.94(13) . . ?
Mn23 Mn6 Mn11 60.05(4) . . ?
Mn9 Mn6 Mn11 94.74(4) . . ?
O21 Mn6 Mn16 39.90(18) . . ?
O22 Mn6 Mn16 137.54(19) . . ?
O42 Mn6 Mn16 139.27(16) . . ?
O54 Mn6 Mn16 43.95(15) . . ?
O26 Mn6 Mn16 84.70(16) . . ?
O17 Mn6 Mn16 92.22(14) . . ?
Mn23 Mn6 Mn16 59.63(4) . . ?
Mn9 Mn6 Mn16 66.05(4) . . ?
Mn11 Mn6 Mn16 119.66(5) . . ?
O27 Mn7 O44 176.5(2) . . ?
O27 Mn7 O50 88.7(2) . . ?
O44 Mn7 O50 94.6(2) . . ?
O27 Mn7 O28 92.0(2) . . ?
O44 Mn7 O28 84.6(2) . . ?
O50 Mn7 O28 179.2(2) . . ?
O27 Mn7 O46 86.6(2) . . ?
O44 Mn7 O46 92.0(2) . . ?
O50 Mn7 O46 94.3(2) . . ?
O28 Mn7 O46 85.4(2) . . ?
O27 Mn7 O43 97.5(2) . . ?
O44 Mn7 O43 84.0(2) . . ?
O50 Mn7 O43 85.3(2) . . ?
O28 Mn7 O43 94.9(2) . . ?
O46 Mn7 O43 175.9(2) . . ?
O27 Mn7 Mn10 95.86(17) . . ?
O44 Mn7 Mn10 87.49(16) . . ?
O50 Mn7 Mn10 38.72(15) . . ?
O28 Mn7 Mn10 141.42(18) . . ?
O46 Mn7 Mn10 132.65(17) . . ?
O43 Mn7 Mn10 46.69(17) . . ?
O27 Mn7 Mn3 139.73(18) . . ?
O44 Mn7 Mn3 36.89(16) . . ?
O50 Mn7 Mn3 131.41(15) . . ?
O28 Mn7 Mn3 47.79(15) . . ?
O46 Mn7 Mn3 87.25(14) . . ?
O43 Mn7 Mn3 89.92(15) . . ?
Mn10 Mn7 Mn3 116.99(5) . . ?
O27 Mn7 Mn4 145.07(18) . . ?
O44 Mn7 Mn4 36.49(15) . . ?
O50 Mn7 Mn4 88.65(15) . . ?
O28 Mn7 Mn4 90.88(16) . . ?
O46 Mn7 Mn4 128.36(15) . . ?
O43 Mn7 Mn4 47.58(16) . . ?
Mn10 Mn7 Mn4 62.17(4) . . ?
Mn3 Mn7 Mn4 55.00(4) . . ?
O27 Mn7 Mn11 89.95(17) . . ?
O44 Mn7 Mn11 86.95(16) . . ?
O50 Mn7 Mn11 131.60(16) . . ?
O28 Mn7 Mn11 48.12(17) . . ?
O46 Mn7 Mn11 37.31(16) . . ?
O43 Mn7 Mn11 142.63(17) . . ?
Mn10 Mn7 Mn11 168.21(6) . . ?
Mn3 Mn7 Mn11 62.57(4) . . ?
Mn4 Mn7 Mn11 117.08(5) . . ?
O27 Mn7 Mn17 42.80(17) . . ?
O44 Mn7 Mn17 140.52(17) . . ?
O50 Mn7 Mn17 45.95(14) . . ?
O28 Mn7 Mn17 134.83(16) . . ?
O46 Mn7 Mn17 90.80(14) . . ?
O43 Mn7 Mn17 91.88(15) . . ?
Mn10 Mn7 Mn17 62.60(4) . . ?
Mn3 Mn7 Mn17 176.60(6) . . ?
Mn4 Mn7 Mn17 124.77(5) . . ?
Mn11 Mn7 Mn17 117.05(5) . . ?
O27 Mn7 Mn22 50.85(17) . . ?
O44 Mn7 Mn22 127.86(16) . . ?
O50 Mn7 Mn22 89.45(15) . . ?
O28 Mn7 Mn22 90.81(17) . . ?
O46 Mn7 Mn22 35.92(14) . . ?
O43 Mn7 Mn22 148.07(16) . . ?
Mn10 Mn7 Mn22 122.95(5) . . ?
Mn3 Mn7 Mn22 116.41(5) . . ?
Mn4 Mn7 Mn22 163.87(5) . . ?
Mn11 Mn7 Mn22 54.33(4) . . ?
Mn17 Mn7 Mn22 62.86(4) . . ?
O51 Mn8 O15 98.4(3) . . ?
O51 Mn8 O49 173.3(2) . . ?
O15 Mn8 O49 82.9(2) . . ?
O51 Mn8 O48 82.8(2) . . ?
O15 Mn8 O48 176.6(2) . . ?
O49 Mn8 O48 96.2(2) . . ?
O51 Mn8 O18 108.3(2) . . ?
O15 Mn8 O18 101.2(2) . . ?
O49 Mn8 O18 77.8(2) . . ?
O48 Mn8 O18 75.41(19) . . ?
O51 Mn8 O20 99.9(2) . . ?
O15 Mn8 O20 104.3(2) . . ?
O49 Mn8 O20 73.35(19) . . ?
O48 Mn8 O20 78.52(17) . . ?
O18 Mn8 O20 138.32(19) . . ?
O51 Mn8 Mn12 40.02(17) . . ?
O15 Mn8 Mn12 138.4(2) . . ?
O49 Mn8 Mn12 138.62(16) . . ?
O48 Mn8 Mn12 42.83(16) . . ?
O18 Mn8 Mn12 93.25(13) . . ?
O20 Mn8 Mn12 89.13(13) . . ?
O51 Mn8 Mn9 96.87(18) . . ?
O15 Mn8 Mn9 140.35(18) . . ?
O49 Mn8 Mn9 86.14(16) . . ?
O48 Mn8 Mn9 36.25(14) . . ?
O18 Mn8 Mn9 39.18(13) . . ?
O20 Mn8 Mn9 108.74(13) . . ?
Mn12 Mn8 Mn9 64.02(4) . . ?
O51 Mn8 Mn21 94.25(17) . . ?
O15 Mn8 Mn21 141.20(17) . . ?
O49 Mn8 Mn21 80.81(15) . . ?
O48 Mn8 Mn21 41.50(13) . . ?
O18 Mn8 Mn21 109.33(13) . . ?
O20 Mn8 Mn21 37.11(12) . . ?
Mn12 Mn8 Mn21 64.04(4) . . ?
Mn9 Mn8 Mn21 73.13(4) . . ?
O51 Mn8 Mn4 153.80(17) . . ?
O15 Mn8 Mn4 92.52(19) . . ?
O49 Mn8 Mn4 31.99(15) . . ?
O48 Mn8 Mn4 85.07(16) . . ?
O18 Mn8 Mn4 45.86(13) . . ?
O20 Mn8 Mn4 100.30(13) . . ?
Mn12 Mn8 Mn4 124.12(5) . . ?
Mn9 Mn8 Mn4 60.78(4) . . ?
Mn21 Mn8 Mn4 91.93(4) . . ?
O48 Mn9 O17 177.0(2) . . ?
O48 Mn9 O54 96.4(2) . . ?
O17 Mn9 O54 85.3(2) . . ?
O48 Mn9 O18 86.5(2) . . ?
O17 Mn9 O18 91.6(2) . . ?
O54 Mn9 O18 175.0(2) . . ?
O48 Mn9 O44 91.2(2) . . ?
O17 Mn9 O44 86.2(2) . . ?
O54 Mn9 O44 93.2(2) . . ?
O18 Mn9 O44 82.6(2) . . ?
O48 Mn9 O36 81.9(2) . . ?
O17 Mn9 O36 100.3(2) . . ?
O54 Mn9 O36 98.3(2) . . ?
O18 Mn9 O36 86.2(2) . . ?
O44 Mn9 O36 167.2(2) . . ?
O48 Mn9 Mn8 37.20(15) . . ?
O17 Mn9 Mn8 140.78(16) . . ?
O54 Mn9 Mn8 133.42(15) . . ?
O18 Mn9 Mn8 49.26(15) . . ?
O44 Mn9 Mn8 85.80(14) . . ?
O36 Mn9 Mn8 82.16(14) . . ?
O48 Mn9 Mn6 134.11(15) . . ?
O17 Mn9 Mn6 47.41(16) . . ?
O54 Mn9 Mn6 38.10(15) . . ?
O18 Mn9 Mn6 138.42(17) . . ?
O44 Mn9 Mn6 87.10(14) . . ?
O36 Mn9 Mn6 105.49(14) . . ?
Mn8 Mn9 Mn6 168.49(5) . . ?
O48 Mn9 Mn12 35.89(15) . . ?
O17 Mn9 Mn12 146.78(17) . . ?
O54 Mn9 Mn12 91.23(16) . . ?
O18 Mn9 Mn12 93.47(17) . . ?
O44 Mn9 Mn12 127.01(14) . . ?
O36 Mn9 Mn12 47.43(13) . . ?
Mn8 Mn9 Mn12 55.12(4) . . ?
Mn6 Mn9 Mn12 124.05(5) . . ?
O48 Mn9 Mn3 127.83(16) . . ?
O17 Mn9 Mn3 49.61(16) . . ?
O54 Mn9 Mn3 88.12(17) . . ?
O18 Mn9 Mn3 86.90(17) . . ?
O44 Mn9 Mn3 36.64(13) . . ?
O36 Mn9 Mn3 148.90(13) . . ?
Mn8 Mn9 Mn3 115.08(5) . . ?
Mn6 Mn9 Mn3 62.42(4) . . ?
Mn12 Mn9 Mn3 163.46(5) . . ?
O48 Mn9 Mn4 86.79(16) . . ?
O17 Mn9 Mn4 90.17(16) . . ?
O54 Mn9 Mn4 129.73(16) . . ?
O18 Mn9 Mn4 46.18(16) . . ?
O44 Mn9 Mn4 36.50(13) . . ?
O36 Mn9 Mn4 131.66(15) . . ?
Mn8 Mn9 Mn4 61.97(4) . . ?
Mn6 Mn9 Mn4 115.68(5) . . ?
Mn12 Mn9 Mn4 116.51(5) . . ?
Mn3 Mn9 Mn4 53.47(4) . . ?
O24 Mn10 O23 97.9(2) . . ?
O24 Mn10 O49 175.2(3) . . ?
O23 Mn10 O49 84.0(2) . . ?
O24 Mn10 O50 83.6(2) . . ?
O23 Mn10 O50 176.0(3) . . ?
O49 Mn10 O50 94.8(2) . . ?
O24 Mn10 O43 96.4(2) . . ?
O23 Mn10 O43 104.5(3) . . ?
O49 Mn10 O43 78.8(2) . . ?
O50 Mn10 O43 79.0(2) . . ?
O24 Mn10 O20 105.2(2) . . ?
O23 Mn10 O20 101.3(2) . . ?
O49 Mn10 O20 78.7(2) . . ?
O50 Mn10 O20 74.7(2) . . ?
O43 Mn10 O20 143.5(2) . . ?
O24 Mn10 Mn7 91.56(18) . . ?
O23 Mn10 Mn7 145.9(2) . . ?
O49 Mn10 Mn7 84.52(16) . . ?
O50 Mn10 Mn7 37.46(15) . . ?
O43 Mn10 Mn7 41.63(17) . . ?
O20 Mn10 Mn7 107.79(14) . . ?
O24 Mn10 Mn21 98.50(18) . . ?
O23 Mn10 Mn21 139.0(2) . . ?
O49 Mn10 Mn21 82.83(17) . . ?
O50 Mn10 Mn21 36.95(16) . . ?
O43 Mn10 Mn21 110.66(17) . . ?
O20 Mn10 Mn21 38.02(13) . . ?
Mn7 Mn10 Mn21 70.60(4) . . ?
O24 Mn10 Mn4 142.3(2) . . ?
O23 Mn10 Mn4 95.60(16) . . ?
O49 Mn10 Mn4 32.90(17) . . ?
O50 Mn10 Mn4 85.37(13) . . ?
O43 Mn10 Mn4 45.99(14) . . ?
O20 Mn10 Mn4 106.44(13) . . ?
Mn7 Mn10 Mn4 59.46(4) . . ?
Mn21 Mn10 Mn4 93.94(4) . . ?
O24 Mn10 Mn5 136.99(17) . . ?
O23 Mn10 Mn5 39.80(15) . . ?
O49 Mn10 Mn5 44.33(15) . . ?
O50 Mn10 Mn5 139.17(14) . . ?
O43 Mn10 Mn5 90.12(16) . . ?
O20 Mn10 Mn5 93.46(13) . . ?
Mn7 Mn10 Mn5 119.45(5) . . ?
Mn21 Mn10 Mn5 118.74(5) . . ?
Mn4 Mn10 Mn5 60.24(4) . . ?
O24 Mn10 Mn17 39.66(17) . . ?
O23 Mn10 Mn17 137.51(16) . . ?
O49 Mn10 Mn17 138.45(16) . . ?
O50 Mn10 Mn17 44.02(13) . . ?
O43 Mn10 Mn17 86.06(16) . . ?
O20 Mn10 Mn17 92.14(13) . . ?
Mn7 Mn10 Mn17 59.63(4) . . ?
Mn21 Mn10 Mn17 66.70(4) . . ?
Mn4 Mn10 Mn17 119.08(5) . . ?
Mn5 Mn10 Mn17 174.29(6) . . ?
O53 Mn11 O5 99.9(2) . . ?
O53 Mn11 O42 177.0(2) . . ?
O5 Mn11 O42 82.8(2) . . ?
O53 Mn11 O46 82.4(2) . . ?
O5 Mn11 O46 177.0(2) . . ?
O42 Mn11 O46 95.0(2) . . ?
O53 Mn11 O26 101.1(2) . . ?
O5 Mn11 O26 103.5(2) . . ?
O42 Mn11 O26 76.9(2) . . ?
O46 Mn11 O26 77.8(2) . . ?
O53 Mn11 O28 103.7(2) . . ?
O5 Mn11 O28 101.9(2) . . ?
O42 Mn11 O28 76.9(2) . . ?
O46 Mn11 O28 75.7(2) . . ?
O26 Mn11 O28 140.6(2) . . ?
O53 Mn11 Mn22 39.82(16) . . ?
O5 Mn11 Mn22 139.76(17) . . ?
O42 Mn11 Mn22 137.48(17) . . ?
O46 Mn11 Mn22 42.59(15) . . ?
O26 Mn11 Mn22 88.71(14) . . ?
O28 Mn11 Mn22 91.10(13) . . ?
O53 Mn11 Mn7 94.77(17) . . ?
O5 Mn11 Mn7 139.84(19) . . ?
O42 Mn11 Mn7 83.89(17) . . ?
O46 Mn11 Mn7 37.64(16) . . ?
O26 Mn11 Mn7 110.04(15) . . ?
O28 Mn11 Mn7 38.08(14) . . ?
Mn22 Mn11 Mn7 63.64(4) . . ?
O53 Mn11 Mn23 94.42(17) . . ?
O5 Mn11 Mn23 141.73(19) . . ?
O42 Mn11 Mn23 82.63(17) . . ?
O46 Mn11 Mn23 39.30(16) . . ?
O26 Mn11 Mn23 38.59(15) . . ?
O28 Mn11 Mn23 108.91(15) . . ?
Mn22 Mn11 Mn23 62.73(4) . . ?
Mn7 Mn11 Mn23 72.85(4) . . ?
O53 Mn11 Mn6 145.52(17) . . ?
O5 Mn11 Mn6 93.13(17) . . ?
O42 Mn11 Mn6 32.36(16) . . ?
O46 Mn11 Mn6 85.89(15) . . ?
O26 Mn11 Mn6 44.56(12) . . ?
O28 Mn11 Mn6 104.59(13) . . ?
Mn22 Mn11 Mn6 120.44(5) . . ?
Mn7 Mn11 Mn6 95.44(5) . . ?
Mn23 Mn11 Mn6 57.78(4) . . ?
O53 Mn11 Mn3 148.55(17) . . ?
O5 Mn11 Mn3 93.33(17) . . ?
O42 Mn11 Mn3 31.70(16) . . ?
O46 Mn11 Mn3 83.73(15) . . ?
O26 Mn11 Mn3 103.32(13) . . ?
O28 Mn11 Mn3 45.31(13) . . ?
Mn22 Mn11 Mn3 121.36(5) . . ?
Mn7 Mn11 Mn3 58.26(4) . . ?
Mn23 Mn11 Mn3 92.46(4) . . ?
Mn6 Mn11 Mn3 60.55(4) . . ?
O51 Mn12 O13 96.7(3) . . ?
O51 Mn12 O7 177.7(2) . . ?
O13 Mn12 O7 85.4(2) . . ?
O51 Mn12 O48 81.4(2) . . ?
O13 Mn12 O48 177.2(2) . . ?
O7 Mn12 O48 96.5(2) . . ?
O51 Mn12 O19 98.9(2) . . ?
O13 Mn12 O19 101.5(2) . . ?
O7 Mn12 O19 81.53(19) . . ?
O48 Mn12 O19 76.90(18) . . ?
O51 Mn12 O36 93.4(2) . . ?
O13 Mn12 O36 103.6(2) . . ?
O7 Mn12 O36 85.2(2) . . ?
O48 Mn12 O36 78.59(18) . . ?
O19 Mn12 O36 150.47(19) . . ?
O51 Mn12 Mn8 39.41(18) . . ?
O13 Mn12 Mn8 136.04(18) . . ?
O7 Mn12 Mn8 138.52(16) . . ?
O48 Mn12 Mn8 41.97(15) . . ?
O19 Mn12 Mn8 87.40(14) . . ?
O36 Mn12 Mn8 85.29(14) . . ?
O51 Mn12 Mn9 93.46(18) . . ?
O13 Mn12 Mn9 148.18(17) . . ?
O7 Mn12 Mn9 84.26(16) . . ?
O48 Mn12 Mn9 34.32(13) . . ?
O19 Mn12 Mn9 106.60(14) . . ?
O36 Mn12 Mn9 45.59(13) . . ?
Mn8 Mn12 Mn9 60.86(4) . . ?
O51 Mn12 Mn14 146.76(16) . . ?
O13 Mn12 Mn14 95.30(17) . . ?
O7 Mn12 Mn14 33.45(14) . . ?
O48 Mn12 Mn14 85.34(14) . . ?
O19 Mn12 Mn14 48.21(13) . . ?
O36 Mn12 Mn14 113.65(14) . . ?
Mn8 Mn12 Mn14 120.74(5) . . ?
Mn9 Mn12 Mn14 92.46(5) . . ?
O51 Mn12 Mn21 92.10(17) . . ?
O13 Mn12 Mn21 138.03(17) . . ?
O7 Mn12 Mn21 86.92(15) . . ?
O48 Mn12 Mn21 40.43(13) . . ?
O19 Mn12 Mn21 36.52(13) . . ?
O36 Mn12 Mn21 116.80(13) . . ?
Mn8 Mn12 Mn21 62.16(4) . . ?
Mn9 Mn12 Mn21 71.24(4) . . ?
Mn14 Mn12 Mn21 59.20(4) . . ?
O51 Mn12 Mn13 137.50(19) . . ?
O13 Mn12 Mn13 40.83(17) . . ?
O7 Mn12 Mn13 44.61(15) . . ?
O48 Mn12 Mn13 141.06(16) . . ?
O19 Mn12 Mn13 91.65(14) . . ?
O36 Mn12 Mn13 97.21(14) . . ?
Mn8 Mn12 Mn13 176.38(6) . . ?
Mn9 Mn12 Mn13 122.74(5) . . ?
Mn14 Mn12 Mn13 60.64(4) . . ?
Mn21 Mn12 Mn13 118.56(5) . . ?
O40 Mn13 O12 107.1(2) . . ?
O40 Mn13 O13 139.4(2) . . ?
O12 Mn13 O13 104.7(2) . . ?
O40 Mn13 N13 87.6(3) . . ?
O12 Mn13 N13 156.9(3) . . ?
O13 Mn13 N13 71.8(2) . . ?
O40 Mn13 O7 97.7(2) . . ?
O12 Mn13 O7 70.06(19) . . ?
O13 Mn13 O7 70.3(2) . . ?
N13 Mn13 O7 126.7(2) . . ?
O40 Mn13 N12 89.2(3) . . ?
O12 Mn13 N12 71.9(2) . . ?
O13 Mn13 N12 124.7(3) . . ?
N13 Mn13 N12 91.1(3) . . ?
O7 Mn13 N12 141.7(2) . . ?
O40 Mn13 Mn12 123.9(2) . . ?
O12 Mn13 Mn12 86.61(15) . . ?
O13 Mn13 Mn12 34.67(15) . . ?
N13 Mn13 Mn12 100.03(19) . . ?
O7 Mn13 Mn12 35.67(13) . . ?
N12 Mn13 Mn12 145.07(18) . . ?
O40 Mn13 Mn14 103.7(2) . . ?
O12 Mn13 Mn14 34.50(15) . . ?
O13 Mn13 Mn14 88.66(15) . . ?
N13 Mn13 Mn14 159.3(2) . . ?
O7 Mn13 Mn14 35.61(11) . . ?
N12 Mn13 Mn14 106.12(19) . . ?
Mn12 Mn13 Mn14 59.22(4) . . ?
O52 Mn14 O12 97.9(2) . . ?
O52 Mn14 O7 176.5(2) . . ?
O12 Mn14 O7 83.4(2) . . ?
O52 Mn14 O47 80.5(2) . . ?
O12 Mn14 O47 169.3(2) . . ?
O7 Mn14 O47 98.8(2) . . ?
O52 Mn14 O55 98.5(2) . . ?
O12 Mn14 O55 111.2(2) . . ?
O7 Mn14 O55 78.0(2) . . ?
O47 Mn14 O55 79.5(2) . . ?
O52 Mn14 O19 104.2(2) . . ?
O12 Mn14 O19 96.8(2) . . ?
O7 Mn14 O19 78.84(19) . . ?
O47 Mn14 O19 73.54(19) . . ?
O55 Mn14 O19 141.0(2) . . ?
O52 Mn14 Mn15 38.58(17) . . ?
O12 Mn14 Mn15 135.50(15) . . ?
O7 Mn14 Mn15 140.67(16) . . ?
O47 Mn14 Mn15 41.94(13) . . ?
O55 Mn14 Mn15 89.39(14) . . ?
O19 Mn14 Mn15 89.00(13) . . ?
O52 Mn14 Mn23 91.39(17) . . ?
O12 Mn14 Mn23 152.00(17) . . ?
O7 Mn14 Mn23 86.02(16) . . ?
O47 Mn14 Mn23 38.60(14) . . ?
O55 Mn14 Mn23 41.04(15) . . ?
O19 Mn14 Mn23 106.50(14) . . ?
Mn15 Mn14 Mn23 61.65(4) . . ?
O52 Mn14 Mn21 93.04(17) . . ?
O12 Mn14 Mn21 134.35(18) . . ?
O7 Mn14 Mn21 88.32(16) . . ?
O47 Mn14 Mn21 35.88(14) . . ?
O55 Mn14 Mn21 110.78(16) . . ?
O19 Mn14 Mn21 37.67(13) . . ?
Mn15 Mn14 Mn21 61.39(4) . . ?
Mn23 Mn14 Mn21 70.89(4) . . ?
O52 Mn14 Mn12 149.55(17) . . ?
O12 Mn14 Mn12 91.31(17) . . ?
O7 Mn14 Mn12 33.26(15) . . ?
O47 Mn14 Mn12 85.14(14) . . ?
O55 Mn14 Mn12 105.14(14) . . ?
O19 Mn14 Mn12 45.70(11) . . ?
Mn15 Mn14 Mn12 121.90(5) . . ?
Mn23 Mn14 Mn12 93.94(4) . . ?
Mn21 Mn14 Mn12 60.85(4) . . ?
O52 Mn14 Mn13 136.78(17) . . ?
O12 Mn14 Mn13 39.22(14) . . ?
O7 Mn14 Mn13 44.27(15) . . ?
O47 Mn14 Mn13 142.47(14) . . ?
O55 Mn14 Mn13 95.28(14) . . ?
O19 Mn14 Mn13 89.53(13) . . ?
Mn15 Mn14 Mn13 174.18(5) . . ?
Mn23 Mn14 Mn13 124.15(5) . . ?
Mn21 Mn14 Mn13 119.69(5) . . ?
Mn12 Mn14 Mn13 60.14(4) . . ?
O52 Mn15 O9 97.8(2) . . ?
O52 Mn15 O45 178.2(2) . . ?
O9 Mn15 O45 83.9(2) . . ?
O52 Mn15 O47 81.1(2) . . ?
O9 Mn15 O47 175.3(2) . . ?
O45 Mn15 O47 97.3(2) . . ?
O52 Mn15 O25 100.3(2) . . ?
O9 Mn15 O25 99.4(2) . . ?
O45 Mn15 O25 79.9(2) . . ?
O47 Mn15 O25 76.41(19) . . ?
O52 Mn15 O37 94.4(2) . . ?
O9 Mn15 O37 102.7(2) . . ?
O45 Mn15 O37 84.7(2) . . ?
O47 Mn15 O37 81.92(19) . . ?
O25 Mn15 O37 151.42(19) . . ?
O52 Mn15 Mn14 38.15(14) . . ?
O9 Mn15 Mn14 135.79(17) . . ?
O45 Mn15 Mn14 140.18(14) . . ?
O47 Mn15 Mn14 42.91(15) . . ?
O25 Mn15 Mn14 88.91(13) . . ?
O37 Mn15 Mn14 87.73(13) . . ?
O52 Mn15 Mn23 91.13(15) . . ?
O9 Mn15 Mn23 137.40(18) . . ?
O45 Mn15 Mn23 87.96(14) . . ?
O47 Mn15 Mn23 38.42(15) . . ?
O25 Mn15 Mn23 37.99(12) . . ?
O37 Mn15 Mn23 118.12(13) . . ?
Mn14 Mn15 Mn23 61.74(4) . . ?
O52 Mn15 Mn21 93.90(16) . . ?
O9 Mn15 Mn21 148.16(17) . . ?
O45 Mn15 Mn21 84.34(14) . . ?
O47 Mn15 Mn21 36.48(14) . . ?
O25 Mn15 Mn21 107.47(13) . . ?
O37 Mn15 Mn21 46.72(12) . . ?
Mn14 Mn15 Mn21 62.71(4) . . ?
Mn23 Mn15 Mn21 71.43(4) . . ?
O52 Mn15 Mn22 146.16(16) . . ?
O9 Mn15 Mn22 93.55(17) . . ?
O45 Mn15 Mn22 33.86(15) . . ?
O47 Mn15 Mn22 85.09(16) . . ?
O25 Mn15 Mn22 46.18(13) . . ?
O37 Mn15 Mn22 114.07(15) . . ?
Mn14 Mn15 Mn22 121.42(5) . . ?
Mn23 Mn15 Mn22 60.03(4) . . ?
Mn21 Mn15 Mn22 92.99(4) . . ?
O35 Mn16 O55 165.5(3) . . ?
O35 Mn16 O7 91.7(2) . . ?
O55 Mn16 O7 76.1(2) . . ?
O35 Mn16 O21 88.5(2) . . ?
O55 Mn16 O21 105.8(2) . . ?
O7 Mn16 O21 155.9(2) . . ?
O35 Mn16 O39 87.1(3) . . ?
O55 Mn16 O39 91.3(3) . . ?
O7 Mn16 O39 116.1(2) . . ?
O21 Mn16 O39 88.1(2) . . ?
O35 Mn16 O54 110.6(2) . . ?
O55 Mn16 O54 77.0(2) . . ?
O7 Mn16 O54 87.09(19) . . ?
O21 Mn16 O54 70.3(2) . . ?
O39 Mn16 O54 151.0(2) . . ?
O35 Mn16 Mn23 146.82(18) . . ?
O55 Mn16 Mn23 40.11(16) . . ?
O7 Mn16 Mn23 81.70(14) . . ?
O21 Mn16 Mn23 84.96(15) . . ?
O39 Mn16 Mn23 125.0(2) . . ?
O54 Mn16 Mn23 37.01(12) . . ?
O35 Mn16 Mn6 102.03(19) . . ?
O55 Mn16 Mn6 91.39(17) . . ?
O7 Mn16 Mn6 124.01(15) . . ?
O21 Mn16 Mn6 33.16(15) . . ?
O39 Mn16 Mn6 118.6(2) . . ?
O54 Mn16 Mn6 37.20(13) . . ?
Mn23 Mn16 Mn6 57.82(4) . . ?
O34 Mn17 O38 88.5(2) . . ?
O34 Mn17 O45 112.0(2) . . ?
O38 Mn17 O45 90.3(2) . . ?
O34 Mn17 O24 92.6(2) . . ?
O38 Mn17 O24 88.8(2) . . ?
O45 Mn17 O24 155.3(2) . . ?
O34 Mn17 O27 89.8(2) . . ?
O38 Mn17 O27 170.6(2) . . ?
O45 Mn17 O27 81.7(2) . . ?
O24 Mn17 O27 100.6(2) . . ?
O34 Mn17 O50 154.0(2) . . ?
O38 Mn17 O50 110.5(2) . . ?
O45 Mn17 O50 86.33(17) . . ?
O24 Mn17 O50 70.91(18) . . ?
O27 Mn17 O50 74.24(19) . . ?
O34 Mn17 Mn7 123.58(18) . . ?
O38 Mn17 Mn7 147.44(17) . . ?
O45 Mn17 Mn7 82.72(13) . . ?
O24 Mn17 Mn7 84.81(14) . . ?
O27 Mn17 Mn7 36.64(14) . . ?
O50 Mn17 Mn7 37.61(13) . . ?
O34 Mn17 Mn10 123.23(17) . . ?
O38 Mn17 Mn10 102.11(17) . . ?
O45 Mn17 Mn10 123.30(13) . . ?
O24 Mn17 Mn10 33.58(13) . . ?
O27 Mn17 Mn10 86.57(14) . . ?
O50 Mn17 Mn10 37.36(13) . . ?
Mn7 Mn17 Mn10 57.77(4) . . ?
O10 Mn18 O11 174.7(2) . . ?
O10 Mn18 O52 91.6(2) . . ?
O11 Mn18 O52 91.2(2) . . ?
O10 Mn18 O30 90.2(2) . . ?
O11 Mn18 O30 87.1(2) . . ?
O52 Mn18 O30 177.9(3) . . ?
O10 Mn18 N11 95.0(3) . . ?
O11 Mn18 N11 80.2(3) . . ?
O52 Mn18 N11 96.0(2) . . ?
O30 Mn18 N11 84.8(3) . . ?
O10 Mn18 N10 80.0(3) . . ?
O11 Mn18 N10 104.3(3) . . ?
O52 Mn18 N10 95.7(2) . . ?
O30 Mn18 N10 83.7(3) . . ?
N11 Mn18 N10 167.4(2) . . ?
O14 Mn19 O16 177.1(3) . . ?
O14 Mn19 O51 90.3(2) . . ?
O16 Mn19 O51 90.3(3) . . ?
O14 Mn19 O31 90.0(3) . . ?
O16 Mn19 O31 89.5(3) . . ?
O51 Mn19 O31 179.7(4) . . ?
O14 Mn19 N16 98.9(3) . . ?
O16 Mn19 N16 78.3(3) . . ?
O51 Mn19 N16 94.1(3) . . ?
O31 Mn19 N16 85.6(3) . . ?
O14 Mn19 N14 77.5(3) . . ?
O16 Mn19 N14 105.3(3) . . ?
O51 Mn19 N14 96.2(3) . . ?
O31 Mn19 N14 84.0(3) . . ?
N16 Mn19 N14 169.0(3) . . ?
O6 Mn20 O8 179.2(3) . . ?
O6 Mn20 O53 89.6(2) . . ?
O8 Mn20 O53 89.7(2) . . ?
O6 Mn20 N6 80.7(3) . . ?
O8 Mn20 N6 99.4(3) . . ?
O53 Mn20 N6 95.8(3) . . ?
O6 Mn20 N8 99.8(3) . . ?
O8 Mn20 N8 80.3(3) . . ?
O53 Mn20 N8 94.1(3) . . ?
N6 Mn20 N8 170.1(3) . . ?
O6 Mn20 O29 90.6(3) . . ?
O8 Mn20 O29 90.2(2) . . ?
O53 Mn20 O29 179.3(3) . . ?
N6 Mn20 O29 84.8(3) . . ?
N8 Mn20 O29 85.3(3) . . ?
O20 Mn21 O50 85.2(2) . . ?
O20 Mn21 O47 177.2(2) . . ?
O50 Mn21 O47 96.9(2) . . ?
O20 Mn21 O19 91.4(2) . . ?
O50 Mn21 O19 175.8(2) . . ?
O47 Mn21 O19 86.4(2) . . ?
O20 Mn21 O48 88.7(2) . . ?
O50 Mn21 O48 96.1(2) . . ?
O47 Mn21 O48 89.16(19) . . ?
O19 Mn21 O48 81.2(2) . . ?
O20 Mn21 O37 98.8(2) . . ?
O50 Mn21 O37 97.30(19) . . ?
O47 Mn21 O37 82.87(19) . . ?
O19 Mn21 O37 85.7(2) . . ?
O48 Mn21 O37 165.1(2) . . ?
O20 Mn21 Mn10 47.18(17) . . ?
O50 Mn21 Mn10 38.35(15) . . ?
O47 Mn21 Mn10 134.72(17) . . ?
O19 Mn21 Mn10 137.97(16) . . ?
O48 Mn21 Mn10 89.72(14) . . ?
O37 Mn21 Mn10 104.83(14) . . ?
O20 Mn21 Mn15 144.63(15) . . ?
O50 Mn21 Mn15 91.35(15) . . ?
O47 Mn21 Mn15 37.46(13) . . ?
O19 Mn21 Mn15 92.86(16) . . ?
O48 Mn21 Mn15 126.62(14) . . ?
O37 Mn21 Mn15 46.71(13) . . ?
Mn10 Mn21 Mn15 124.20(5) . . ?
O20 Mn21 Mn8 51.95(15) . . ?
O50 Mn21 Mn8 89.66(15) . . ?
O47 Mn21 Mn8 126.02(14) . . ?
O19 Mn21 Mn8 86.28(15) . . ?
O48 Mn21 Mn8 36.89(13) . . ?
O37 Mn21 Mn8 149.36(14) . . ?
Mn10 Mn21 Mn8 63.85(4) . . ?
Mn15 Mn21 Mn8 163.41(5) . . ?
O20 Mn21 Mn14 140.08(17) . . ?
O50 Mn21 Mn14 134.45(16) . . ?
O47 Mn21 Mn14 37.65(16) . . ?
O19 Mn21 Mn14 48.74(16) . . ?
O48 Mn21 Mn14 83.39(14) . . ?
O37 Mn21 Mn14 82.62(14) . . ?
Mn10 Mn21 Mn14 169.48(5) . . ?
Mn15 Mn21 Mn14 55.90(4) . . ?
Mn8 Mn21 Mn14 113.22(5) . . ?
O20 Mn21 Mn12 91.54(16) . . ?
O50 Mn21 Mn12 132.80(14) . . ?
O47 Mn21 Mn12 85.63(15) . . ?
O19 Mn21 Mn12 44.63(14) . . ?
O48 Mn21 Mn12 36.66(14) . . ?
O37 Mn21 Mn12 129.62(15) . . ?
Mn10 Mn21 Mn12 117.59(5) . . ?
Mn15 Mn21 Mn12 115.57(5) . . ?
Mn8 Mn21 Mn12 53.79(4) . . ?
Mn14 Mn21 Mn12 59.96(4) . . ?
O53 Mn22 O56 95.9(2) . . ?
O53 Mn22 O45 177.2(2) . . ?
O56 Mn22 O45 85.1(2) . . ?
O53 Mn22 O46 81.9(2) . . ?
O56 Mn22 O46 176.3(2) . . ?
O45 Mn22 O46 97.2(2) . . ?
O53 Mn22 O25 103.3(2) . . ?
O56 Mn22 O25 100.8(2) . . ?
O45 Mn22 O25 79.0(2) . . ?
O46 Mn22 O25 76.9(2) . . ?
O53 Mn22 O27 98.5(2) . . ?
O56 Mn22 O27 110.1(2) . . ?
O45 Mn22 O27 78.7(2) . . ?
O46 Mn22 O27 73.2(2) . . ?
O25 Mn22 O27 139.77(19) . . ?
O53 Mn22 Mn11 39.10(16) . . ?
O56 Mn22 Mn11 134.83(17) . . ?
O45 Mn22 Mn11 140.04(14) . . ?
O46 Mn22 Mn11 42.86(16) . . ?
O25 Mn22 Mn11 89.81(12) . . ?
O27 Mn22 Mn11 86.26(12) . . ?
O53 Mn22 Mn23 94.20(16) . . ?
O56 Mn22 Mn23 138.16(18) . . ?
O45 Mn22 Mn23 86.76(15) . . ?
O46 Mn22 Mn23 39.50(16) . . ?
O25 Mn22 Mn23 37.36(12) . . ?
O27 Mn22 Mn23 108.32(13) . . ?
Mn11 Mn22 Mn23 63.13(4) . . ?
O53 Mn22 Mn7 92.74(16) . . ?
O56 Mn22 Mn7 147.02(18) . . ?
O45 Mn22 Mn7 85.02(14) . . ?
O46 Mn22 Mn7 36.44(16) . . ?
O25 Mn22 Mn7 108.03(13) . . ?
O27 Mn22 Mn7 36.95(12) . . ?
Mn11 Mn22 Mn7 62.03(4) . . ?
Mn23 Mn22 Mn7 72.40(4) . . ?
O53 Mn22 Mn15 148.33(17) . . ?
O56 Mn22 Mn15 95.19(17) . . ?
O45 Mn22 Mn15 33.84(15) . . ?
O46 Mn22 Mn15 85.23(17) . . ?
O25 Mn22 Mn15 45.33(12) . . ?
O27 Mn22 Mn15 105.31(14) . . ?
Mn11 Mn22 Mn15 121.52(5) . . ?
Mn23 Mn22 Mn15 58.77(4) . . ?
Mn7 Mn22 Mn15 93.89(4) . . ?
O53 Mn22 Mn24 135.90(16) . . ?
O56 Mn22 Mn24 40.01(16) . . ?
O45 Mn22 Mn24 45.17(13) . . ?
O46 Mn22 Mn24 142.07(17) . . ?
O25 Mn22 Mn24 88.88(12) . . ?
O27 Mn22 Mn24 98.46(12) . . ?
Mn11 Mn22 Mn24 174.06(6) . . ?
Mn23 Mn22 Mn24 118.20(5) . . ?
Mn7 Mn22 Mn24 123.85(5) . . ?
Mn15 Mn22 Mn24 60.81(4) . . ?
O54 Mn23 O25 177.5(2) . . ?
O54 Mn23 O26 85.3(2) . . ?
O25 Mn23 O26 92.4(2) . . ?
O54 Mn23 O47 97.5(2) . . ?
O25 Mn23 O47 84.8(2) . . ?
O26 Mn23 O47 173.4(2) . . ?
O54 Mn23 O55 87.8(2) . . ?
O25 Mn23 O55 93.3(2) . . ?
O26 Mn23 O55 100.9(2) . . ?
O47 Mn23 O55 85.2(2) . . ?
O54 Mn23 O46 95.6(2) . . ?
O25 Mn23 O46 83.5(2) . . ?
O26 Mn23 O46 84.0(2) . . ?
O47 Mn23 O46 89.7(2) . . ?
O55 Mn23 O46 174.3(2) . . ?
O54 Mn23 Mn6 38.28(16) . . ?
O25 Mn23 Mn6 139.31(16) . . ?
O26 Mn23 Mn6 47.09(14) . . ?
O47 Mn23 Mn6 135.02(14) . . ?
O55 Mn23 Mn6 97.42(15) . . ?
O46 Mn23 Mn6 88.06(14) . . ?
O54 Mn23 Mn15 135.75(17) . . ?
O25 Mn23 Mn15 46.53(15) . . ?
O26 Mn23 Mn15 138.51(15) . . ?
O47 Mn23 Mn15 38.29(14) . . ?
O55 Mn23 Mn15 88.81(15) . . ?
O46 Mn23 Mn15 85.55(14) . . ?
Mn6 Mn23 Mn15 170.65(5) . . ?
O54 Mn23 Mn14 91.35(17) . . ?
O25 Mn23 Mn14 91.00(15) . . ?
O26 Mn23 Mn14 146.93(17) . . ?
O47 Mn23 Mn14 39.33(15) . . ?
O55 Mn23 Mn14 46.01(16) . . ?
O46 Mn23 Mn14 129.04(15) . . ?
Mn6 Mn23 Mn14 124.00(5) . . ?
Mn15 Mn23 Mn14 56.62(4) . . ?
O54 Mn23 Mn16 45.80(16) . . ?
O25 Mn23 Mn16 135.11(16) . . ?
O26 Mn23 Mn16 92.01(15) . . ?
O47 Mn23 Mn16 94.20(15) . . ?
O55 Mn23 Mn16 42.11(14) . . ?
O46 Mn23 Mn16 141.34(14) . . ?
Mn6 Mn23 Mn16 62.55(4) . . ?
Mn15 Mn23 Mn16 119.80(5) . . ?
Mn14 Mn23 Mn16 63.38(4) . . ?
O54 Mn23 Mn22 132.55(17) . . ?
O25 Mn23 Mn22 46.54(15) . . ?
O26 Mn23 Mn22 87.73(15) . . ?
O47 Mn23 Mn22 86.00(15) . . ?
O55 Mn23 Mn22 139.54(15) . . ?
O46 Mn23 Mn22 37.01(14) . . ?
Mn6 Mn23 Mn22 116.23(5) . . ?
Mn15 Mn23 Mn22 61.19(4) . . ?
Mn14 Mn23 Mn22 117.49(4) . . ?
Mn16 Mn23 Mn22 178.34(5) . . ?
O54 Mn23 Mn11 88.84(17) . . ?
O25 Mn23 Mn11 89.07(16) . . ?
O26 Mn23 Mn11 47.09(16) . . ?
O47 Mn23 Mn11 126.74(16) . . ?
O55 Mn23 Mn11 148.03(17) . . ?
O46 Mn23 Mn11 37.04(14) . . ?
Mn6 Mn23 Mn11 62.16(4) . . ?
Mn15 Mn23 Mn11 114.99(5) . . ?
Mn14 Mn23 Mn11 165.92(5) . . ?
Mn16 Mn23 Mn11 124.70(5) . . ?
Mn22 Mn23 Mn11 54.14(4) . . ?
O33 Mn24 O9 140.8(2) . . ?
O33 Mn24 O56 103.7(2) . . ?
O9 Mn24 O56 108.2(2) . . ?
O33 Mn24 N9 88.0(3) . . ?
O9 Mn24 N9 71.4(2) . . ?
O56 Mn24 N9 156.4(2) . . ?
O33 Mn24 O45 100.9(2) . . ?
O9 Mn24 O45 69.84(19) . . ?
O56 Mn24 O45 70.65(19) . . ?
N9 Mn24 O45 127.8(2) . . ?
O33 Mn24 N7 96.5(3) . . ?
O9 Mn24 N7 115.2(2) . . ?
O56 Mn24 N7 70.4(2) . . ?
N9 Mn24 N7 88.2(3) . . ?
O45 Mn24 N7 140.1(2) . . ?
O33 Mn24 Mn22 106.54(17) . . ?
O9 Mn24 Mn22 88.16(13) . . ?
O56 Mn24 Mn22 34.58(14) . . ?
N9 Mn24 Mn22 159.23(19) . . ?
O45 Mn24 Mn22 36.12(13) . . ?
N7 Mn24 Mn22 104.39(18) . . ?
C6 O1 Mn1 117.7(5) . . ?
C6 O2 Mn3 129.0(6) . . ?
C6 O2 Mn2 122.8(5) . . ?
Mn3 O2 Mn2 108.2(2) . . ?
C17 O3 Mn1 117.5(5) . . ?
C17 O4 Mn4 126.6(6) . . ?
C17 O4 Mn5 123.5(5) . . ?
Mn4 O4 Mn5 103.8(2) . . ?
C28 O5 Mn11 126.9(5) . . ?
C28 O5 Mn2 124.6(5) . . ?
Mn11 O5 Mn2 108.6(3) . . ?
C28 O6 Mn20 114.7(5) . . ?
Mn12 O7 Mn14 113.3(2) . . ?
Mn12 O7 Mn16 125.9(2) . . ?
Mn14 O7 Mn16 108.4(2) . . ?
Mn12 O7 Mn13 99.7(2) . . ?
Mn14 O7 Mn13 100.1(2) . . ?
Mn16 O7 Mn13 105.5(2) . . ?
C39 O8 Mn20 115.0(5) . . ?
C50 O9 Mn15 128.9(5) . . ?
C50 O9 Mn24 122.8(5) . . ?
Mn15 O9 Mn24 106.4(2) . . ?
C50 O10 Mn18 116.9(5) . . ?
C61 O11 Mn18 114.9(5) . . ?
C61 O12 Mn14 128.7(5) . . ?
C61 O12 Mn13 124.6(5) . . ?
Mn14 O12 Mn13 106.3(2) . . ?
C72 O13 Mn12 128.8(5) . . ?
C72 O13 Mn13 123.0(5) . . ?
Mn12 O13 Mn13 104.5(3) . . ?
C72 O14 Mn19 117.4(5) . . ?
C83 O15 Mn8 128.0(6) . . ?
C83 O15 Mn5 125.9(5) . . ?
Mn8 O15 Mn5 106.1(3) . . ?
C83 O16 Mn19 117.6(5) . . ?
C89 O17 Mn9 117.7(5) . . ?
C89 O17 Mn6 129.5(4) . . ?
Mn9 O17 Mn6 94.58(19) . . ?
C89 O17 Mn3 125.0(5) . . ?
Mn9 O17 Mn3 93.43(19) . . ?
Mn6 O17 Mn3 87.23(18) . . ?
C91 O18 Mn9 120.1(4) . . ?
C91 O18 Mn4 123.7(5) . . ?
Mn9 O18 Mn4 96.6(2) . . ?
C91 O18 Mn8 127.9(5) . . ?
Mn9 O18 Mn8 91.56(19) . . ?
Mn4 O18 Mn8 87.94(16) . . ?
C92 O19 Mn21 120.1(5) . . ?
C92 O19 Mn12 121.5(4) . . ?
Mn21 O19 Mn12 98.8(2) . . ?
C92 O19 Mn14 128.2(5) . . ?
Mn21 O19 Mn14 93.6(2) . . ?
Mn12 O19 Mn14 86.09(16) . . ?
C94 O20 Mn21 119.3(5) . . ?
C94 O20 Mn10 129.7(5) . . ?
Mn21 O20 Mn10 94.8(2) . . ?
C94 O20 Mn8 124.1(4) . . ?
Mn21 O20 Mn8 90.94(19) . . ?
Mn10 O20 Mn8 87.77(17) . . ?
C95 O21 Mn6 129.9(7) . . ?
C95 O21 Mn16 122.0(7) . . ?
Mn6 O21 Mn16 106.9(3) . . ?
C97 O22 Mn6 124.4(7) . . ?
C97 O22 Mn2 127.1(6) . . ?
Mn6 O22 Mn2 108.4(3) . . ?
C98 O23 Mn10 123.3(5) . . ?
C98 O23 Mn5 129.6(5) . . ?
Mn10 O23 Mn5 105.1(2) . . ?
C100 O24 Mn10 126.6(5) . . ?
C100 O24 Mn17 126.6(4) . . ?
Mn10 O24 Mn17 106.8(2) . . ?
C101 O25 Mn23 118.6(4) . . ?
C101 O25 Mn15 125.2(4) . . ?
Mn23 O25 Mn15 95.5(2) . . ?
C101 O25 Mn22 124.9(5) . . ?
Mn23 O25 Mn22 96.1(2) . . ?
Mn15 O25 Mn22 88.49(18) . . ?
C103 O26 Mn23 115.2(6) . . ?
C103 O26 Mn6 127.5(5) . . ?
Mn23 O26 Mn6 93.1(2) . . ?
C103 O26 Mn11 128.1(6) . . ?
Mn23 O26 Mn11 94.3(2) . . ?
Mn6 O26 Mn11 89.41(19) . . ?
C104 O27 Mn7 117.4(5) . . ?
C104 O27 Mn17 122.3(5) . . ?
Mn7 O27 Mn17 100.6(3) . . ?
C104 O27 Mn22 126.8(6) . . ?
Mn7 O27 Mn22 92.2(2) . . ?
Mn17 O27 Mn22 90.4(2) . . ?
C106 O28 Mn7 117.7(5) . . ?
C106 O28 Mn3 127.5(5) . . ?
Mn7 O28 Mn3 93.7(2) . . ?
C106 O28 Mn11 126.4(5) . . ?
Mn7 O28 Mn11 93.8(2) . . ?
Mn3 O28 Mn11 88.51(18) . . ?
Mn20 O29 H29A 122(7) . . ?
Mn20 O29 H29B 120(6) . . ?
H29A O29 H29B 108(10) . . ?
Mn18 O30 H30A 121(8) . . ?
Mn18 O30 H30B 118(7) . . ?
H30A O30 H30B 118(10) . . ?
Mn19 O31 H31A 132(8) . . ?
Mn19 O31 H31B 127(8) . . ?
H31A O31 H31B 101(5) . . ?
N17 O32 Mn1 121.9(12) . . ?
C107 O33 Mn24 142.6(5) . . ?
C107 O34 Mn17 124.4(6) . . ?
C109 O35 Mn16 116.5(5) . . ?
C109 O36 Mn9 140.2(6) . . ?
C109 O36 Mn12 116.2(5) . . ?
Mn9 O36 Mn12 86.98(16) . . ?
C111 O37 Mn15 118.2(5) . . ?
C111 O37 Mn21 137.5(5) . . ?
Mn15 O37 Mn21 86.57(17) . . ?
C111 O38 Mn17 116.5(5) . . ?
C113 O39 Mn16 119.4(8) . . ?
C113 O40 Mn13 150.9(7) . . ?
Mn3 O41 Mn4 101.2(3) . . ?
Mn3 O41 Mn1 130.5(3) . . ?
Mn4 O41 Mn1 128.0(3) . . ?
Mn3 O42 Mn6 117.8(3) . . ?
Mn3 O42 Mn11 116.2(3) . . ?
Mn6 O42 Mn11 115.2(3) . . ?
Mn3 O42 Mn2 100.8(2) . . ?
Mn6 O42 Mn2 100.7(2) . . ?
Mn11 O42 Mn2 101.6(2) . . ?
C204 O43 Mn7 115.2(14) . . ?
C204 O43 Mn10 130.3(12) . . ?
Mn7 O43 Mn10 91.7(3) . . ?
C204 O43 Mn4 127.9(14) . . ?
Mn7 O43 Mn4 91.4(2) . . ?
Mn10 O43 Mn4 89.5(2) . . ?
Mn7 O44 Mn3 106.7(3) . . ?
Mn7 O44 Mn4 107.5(2) . . ?
Mn3 O44 Mn4 95.2(2) . . ?
Mn7 O44 Mn9 136.2(3) . . ?
Mn3 O44 Mn9 101.8(2) . . ?
Mn4 O44 Mn9 102.2(2) . . ?
Mn15 O45 Mn22 112.3(2) . . ?
Mn15 O45 Mn17 126.7(3) . . ?
Mn22 O45 Mn17 109.0(2) . . ?
Mn15 O45 Mn24 99.7(2) . . ?
Mn22 O45 Mn24 98.7(2) . . ?
Mn17 O45 Mn24 105.82(19) . . ?
Mn22 O46 Mn11 94.5(2) . . ?
Mn22 O46 Mn7 107.6(2) . . ?
Mn11 O46 Mn7 105.0(3) . . ?
Mn22 O46 Mn23 103.5(2) . . ?
Mn11 O46 Mn23 103.7(2) . . ?
Mn7 O46 Mn23 135.2(3) . . ?
Mn21 O47 Mn15 106.1(2) . . ?
Mn21 O47 Mn23 136.5(3) . . ?
Mn15 O47 Mn23 103.3(2) . . ?
Mn21 O47 Mn14 106.5(2) . . ?
Mn15 O47 Mn14 95.2(2) . . ?
Mn23 O47 Mn14 102.1(2) . . ?
Mn9 O48 Mn8 106.6(2) . . ?
Mn9 O48 Mn12 109.8(2) . . ?
Mn8 O48 Mn12 95.2(2) . . ?
Mn9 O48 Mn21 134.0(3) . . ?
Mn8 O48 Mn21 101.6(2) . . ?
Mn12 O48 Mn21 102.9(2) . . ?
Mn4 O49 Mn8 115.9(2) . . ?
Mn4 O49 Mn10 114.0(3) . . ?
Mn8 O49 Mn10 120.1(3) . . ?
Mn4 O49 Mn5 100.3(2) . . ?
Mn8 O49 Mn5 102.1(2) . . ?
Mn10 O49 Mn5 99.6(2) . . ?
Mn21 O50 Mn7 135.7(3) . . ?
Mn21 O50 Mn10 104.7(2) . . ?
Mn7 O50 Mn10 103.8(2) . . ?
Mn21 O50 Mn17 111.8(2) . . ?
Mn7 O50 Mn17 96.4(2) . . ?
Mn10 O50 Mn17 98.6(2) . . ?
Mn8 O51 Mn12 100.6(3) . . ?
Mn8 O51 Mn19 129.8(3) . . ?
Mn12 O51 Mn19 128.6(3) . . ?
Mn14 O52 Mn15 103.3(2) . . ?
Mn14 O52 Mn18 129.1(3) . . ?
Mn15 O52 Mn18 126.8(3) . . ?
Mn11 O53 Mn22 101.1(3) . . ?
Mn11 O53 Mn20 127.9(3) . . ?
Mn22 O53 Mn20 131.0(3) . . ?
Mn23 O54 Mn9 134.9(3) . . ?
Mn23 O54 Mn6 105.0(3) . . ?
Mn9 O54 Mn6 105.0(2) . . ?
Mn23 O54 Mn16 97.2(2) . . ?
Mn9 O54 Mn16 110.4(2) . . ?
Mn6 O54 Mn16 98.8(2) . . ?
Mn23 O55 Mn16 97.8(2) . . ?
Mn23 O55 Mn14 93.0(2) . . ?
Mn16 O55 Mn14 97.5(2) . . ?
C39 O56 Mn22 130.6(5) . . ?
C39 O56 Mn24 123.6(4) . . ?
Mn22 O56 Mn24 105.4(2) . . ?
Mn2 O57 H57A 111(10) . . ?
Mn2 O57 H57B 145(10) . . ?
H57A O57 H57B 101(7) . . ?
O58 N17 O59 104.6(13) . . ?
O58 N17 O32 138.5(17) . . ?
O59 N17 O32 116.7(15) . . ?
C1 N1 C5 117.4(10) . . ?
C1 N1 Mn1 132.9(8) . . ?
C5 N1 Mn1 109.3(6) . . ?
C11 N2 C7 117.6(9) . . ?
C11 N2 Mn2 126.2(9) . . ?
C7 N2 Mn2 116.0(6) . . ?
C12 N3 C16 118.2(10) . . ?
C12 N3 Mn1 130.7(9) . . ?
C16 N3 Mn1 110.2(6) . . ?
C18 N4 C22 117.0(9) . . ?
C18 N4 Mn5 117.3(6) . . ?
C22 N4 Mn5 125.2(8) . . ?
C27 N5 C23 117.6(9) . . ?
C27 N5 Mn2 116.2(6) . . ?
C23 N5 Mn2 126.2(7) . . ?
C33 N6 C29 119.7(9) . . ?
C33 N6 Mn20 128.4(7) . . ?
C29 N6 Mn20 111.6(7) . . ?
C38 N7 C34 117.5(8) . . ?
C38 N7 Mn24 116.3(5) . . ?
C34 N7 Mn24 126.2(7) . . ?
C44 N8 C40 118.4(9) . . ?
C44 N8 Mn20 131.6(8) . . ?
C40 N8 Mn20 109.9(6) . . ?
C49 N9 C45 118.9(8) . . ?
C49 N9 Mn24 116.9(5) . . ?
C45 N9 Mn24 123.8(7) . . ?
C55 N10 C51 117.4(9) . . ?
C55 N10 Mn18 133.2(7) . . ?
C51 N10 Mn18 109.3(6) . . ?
C56 N11 C60 118.8(8) . . ?
C56 N11 Mn18 130.5(6) . . ?
C60 N11 Mn18 110.6(6) . . ?
C66 N12 C62 116.3(8) . . ?
C66 N12 Mn13 125.5(6) . . ?
C62 N12 Mn13 114.9(6) . . ?
C71 N13 C67 118.4(7) . . ?
C71 N13 Mn13 117.7(5) . . ?
C67 N13 Mn13 123.8(6) . . ?
C73 N14 C77 117.7(9) . . ?
C73 N14 Mn19 110.3(6) . . ?
C77 N14 Mn19 130.6(7) . . ?
C82 N15 C78 117.0(9) . . ?
C82 N15 Mn5 117.9(6) . . ?
C78 N15 Mn5 125.1(8) . . ?
C88 N16 C84 120.2(9) . . ?
C88 N16 Mn19 129.9(7) . . ?
C84 N16 Mn19 109.2(6) . . ?
N1 C1 C2 122.1(11) . . ?
N1 C1 H1 119.0 . . ?
C2 C1 H1 119.0 . . ?
C3 C2 C1 119.0(12) . . ?
C3 C2 H2 120.5 . . ?
C1 C2 H2 120.5 . . ?
C4 C3 C2 121.8(13) . . ?
C4 C3 H3 119.1 . . ?
C2 C3 H3 119.1 . . ?
C3 C4 C5 116.6(12) . . ?
C3 C4 H4 121.7 . . ?
C5 C4 H4 121.7 . . ?
C4 C5 N1 123.0(10) . . ?
C4 C5 C6 123.8(10) . . ?
N1 C5 C6 112.8(9) . . ?
O2 C6 O1 114.7(8) . . ?
O2 C6 C7 107.6(8) . . ?
O1 C6 C7 107.6(7) . . ?
O2 C6 C5 108.2(7) . . ?
O1 C6 C5 106.6(8) . . ?
C7 C6 C5 112.3(8) . . ?
N2 C7 C8 124.6(9) . . ?
N2 C7 C6 116.8(8) . . ?
C8 C7 C6 118.6(10) . . ?
C9 C8 C7 117.2(11) . . ?
C9 C8 H8 121.4 . . ?
C7 C8 H8 121.4 . . ?
C8 C9 C10 119.4(11) . . ?
C8 C9 H9 120.3 . . ?
C10 C9 H9 120.3 . . ?
C9 C10 C11 118.8(10) . . ?
C9 C10 H10 120.6 . . ?
C11 C10 H10 120.6 . . ?
N2 C11 C10 122.3(12) . . ?
N2 C11 H11 118.8 . . ?
C10 C11 H11 118.8 . . ?
N3 C12 C13 119.5(13) . . ?
N3 C12 H12 120.3 . . ?
C13 C12 H12 120.3 . . ?
C14 C13 C12 123.5(11) . . ?
C14 C13 H13 118.2 . . ?
C12 C13 H13 118.2 . . ?
C13 C14 C15 117.1(12) . . ?
C13 C14 H14 121.4 . . ?
C15 C14 H14 121.4 . . ?
C16 C15 C14 117.9(12) . . ?
C16 C15 H15 121.1 . . ?
C14 C15 H15 121.1 . . ?
N3 C16 C15 123.8(9) . . ?
N3 C16 C17 113.6(9) . . ?
C15 C16 C17 122.6(10) . . ?
O3 C17 O4 112.4(7) . . ?
O3 C17 C18 106.3(8) . . ?
O4 C17 C18 109.5(8) . . ?
O3 C17 C16 108.3(8) . . ?
O4 C17 C16 106.7(7) . . ?
C18 C17 C16 113.9(8) . . ?
N4 C18 C19 123.5(10) . . ?
N4 C18 C17 116.1(8) . . ?
C19 C18 C17 120.3(10) . . ?
C18 C19 C20 120.0(12) . . ?
C18 C19 H19 120.0 . . ?
C20 C19 H19 120.0 . . ?
C19 C20 C21 117.7(12) . . ?
C19 C20 H20 121.1 . . ?
C21 C20 H20 121.1 . . ?
C22 C21 C20 118.8(11) . . ?
C22 C21 H21 120.6 . . ?
C20 C21 H21 120.6 . . ?
N4 C22 C21 122.8(12) . . ?
N4 C22 H22 118.6 . . ?
C21 C22 H22 118.6 . . ?
N5 C23 C24 124.4(10) . . ?
N5 C23 H23 117.8 . . ?
C24 C23 H23 117.8 . . ?
C25 C24 C23 117.4(13) . . ?
C25 C24 H24 121.3 . . ?
C23 C24 H24 121.3 . . ?
C24 C25 C26 118.7(16) . . ?
C24 C25 H25 120.6 . . ?
C26 C25 H25 120.6 . . ?
C27 C26 C25 119.8(13) . . ?
C27 C26 H26 120.1 . . ?
C25 C26 H26 120.1 . . ?
N5 C27 C26 121.3(10) . . ?
N5 C27 C28 119.5(9) . . ?
C26 C27 C28 119.1(10) . . ?
O6 C28 O5 113.6(7) . . ?
O6 C28 C27 107.8(8) . . ?
O5 C28 C27 105.7(7) . . ?
O6 C28 C29 110.3(7) . . ?
O5 C28 C29 107.4(8) . . ?
C27 C28 C29 112.0(9) . . ?
N6 C29 C30 121.8(11) . . ?
N6 C29 C28 112.3(8) . . ?
C30 C29 C28 125.9(10) . . ?
C29 C30 C31 119.8(12) . . ?
C29 C30 H30 120.1 . . ?
C31 C30 H30 120.1 . . ?
C30 C31 C32 119.5(11) . . ?
C30 C31 H31 120.3 . . ?
C32 C31 H31 120.3 . . ?
C33 C32 C31 116.9(12) . . ?
C33 C32 H32 121.6 . . ?
C31 C32 H32 121.6 . . ?
N6 C33 C32 122.2(11) . . ?
N6 C33 H33 118.9 . . ?
C32 C33 H33 118.9 . . ?
N7 C34 C35 123.2(10) . . ?
N7 C34 H34 118.4 . . ?
C35 C34 H34 118.4 . . ?
C34 C35 C36 119.4(10) . . ?
C34 C35 H35 120.3 . . ?
C36 C35 H35 120.3 . . ?
C35 C36 C37 117.5(10) . . ?
C35 C36 H36 121.2 . . ?
C37 C36 H36 121.2 . . ?
C38 C37 C36 119.2(10) . . ?
C38 C37 H37 120.4 . . ?
C36 C37 H37 120.4 . . ?
N7 C38 C37 123.2(8) . . ?
N7 C38 C39 116.7(7) . . ?
C37 C38 C39 120.0(9) . . ?
O56 C39 O8 112.8(6) . . ?
O56 C39 C38 109.0(7) . . ?
O8 C39 C38 107.8(7) . . ?
O56 C39 C40 108.8(7) . . ?
O8 C39 C40 108.9(7) . . ?
C38 C39 C40 109.6(7) . . ?
N8 C40 C41 120.6(10) . . ?
N8 C40 C39 114.5(7) . . ?
C41 C40 C39 124.8(9) . . ?
C42 C41 C40 117.5(12) . . ?
C42 C41 H41 121.3 . . ?
C40 C41 H41 121.3 . . ?
C43 C42 C41 122.0(11) . . ?
C43 C42 H42 119.0 . . ?
C41 C42 H42 119.0 . . ?
C44 C43 C42 118.0(13) . . ?
C44 C43 H43 121.0 . . ?
C42 C43 H43 121.0 . . ?
N8 C44 C43 123.5(13) . . ?
N8 C44 H44 118.3 . . ?
C43 C44 H44 118.3 . . ?
N9 C45 C46 120.9(11) . . ?
N9 C45 H45 119.5 . . ?
C46 C45 H45 119.5 . . ?
C47 C46 C45 119.2(9) . . ?
C47 C46 H46 120.4 . . ?
C45 C46 H46 120.4 . . ?
C46 C47 C48 121.7(10) . . ?
C46 C47 H47 119.1 . . ?
C48 C47 H47 119.1 . . ?
C49 C48 C47 115.7(11) . . ?
C49 C48 H48 122.2 . . ?
C47 C48 H48 122.2 . . ?
N9 C49 C48 123.4(8) . . ?
N9 C49 C50 117.7(7) . . ?
C48 C49 C50 118.9(9) . . ?
O10 C50 O9 112.4(7) . . ?
O10 C50 C51 111.5(8) . . ?
O9 C50 C51 104.8(7) . . ?
O10 C50 C49 107.7(7) . . ?
O9 C50 C49 106.9(7) . . ?
C51 C50 C49 113.5(7) . . ?
N10 C51 C52 123.0(9) . . ?
N10 C51 C50 112.0(8) . . ?
C52 C51 C50 124.8(9) . . ?
C51 C52 C53 117.2(10) . . ?
C51 C52 H52 121.4 . . ?
C53 C52 H52 121.4 . . ?
C54 C53 C52 121.0(10) . . ?
C54 C53 H53 119.5 . . ?
C52 C53 H53 119.5 . . ?
C53 C54 C55 120.0(10) . . ?
C53 C54 H54 120.0 . . ?
C55 C54 H54 120.0 . . ?
N10 C55 C54 121.4(11) . . ?
N10 C55 H55 119.3 . . ?
C54 C55 H55 119.3 . . ?
N11 C56 C57 121.5(9) . . ?
N11 C56 H56 119.2 . . ?
C57 C56 H56 119.2 . . ?
C56 C57 C58 120.6(9) . . ?
C56 C57 H57 119.7 . . ?
C58 C57 H57 119.7 . . ?
C59 C58 C57 118.4(9) . . ?
C59 C58 H58 120.8 . . ?
C57 C58 H58 120.8 . . ?
C58 C59 C60 119.3(8) . . ?
C58 C59 H59 120.3 . . ?
C60 C59 H59 120.3 . . ?
N11 C60 C59 121.4(8) . . ?
N11 C60 C61 112.6(7) . . ?
C59 C60 C61 126.1(7) . . ?
O11 C61 O12 112.7(7) . . ?
O11 C61 C62 109.6(7) . . ?
O12 C61 C62 108.0(6) . . ?
O11 C61 C60 110.6(6) . . ?
O12 C61 C60 107.5(7) . . ?
C62 C61 C60 108.2(7) . . ?
N12 C62 C63 124.0(8) . . ?
N12 C62 C61 116.0(7) . . ?
C63 C62 C61 119.8(7) . . ?
C64 C63 C62 118.4(9) . . ?
C64 C63 H63 120.8 . . ?
C62 C63 H63 120.8 . . ?
C63 C64 C65 119.9(10) . . ?
C63 C64 H64 120.1 . . ?
C65 C64 H64 120.1 . . ?
C64 C65 C66 117.2(10) . . ?
C64 C65 H65 121.4 . . ?
C66 C65 H65 121.4 . . ?
N12 C66 C65 124.2(10) . . ?
N12 C66 H66 117.9 . . ?
C65 C66 H66 117.9 . . ?
N13 C67 C68 122.8(9) . . ?
N13 C67 H67 118.6 . . ?
C68 C67 H67 118.6 . . ?
C67 C68 C69 118.5(9) . . ?
C67 C68 H68 120.8 . . ?
C69 C68 H68 120.8 . . ?
C70 C69 C68 118.2(8) . . ?
C70 C69 H69 120.9 . . ?
C68 C69 H69 120.9 . . ?
C71 C70 C69 119.9(9) . . ?
C71 C70 H70 120.0 . . ?
C69 C70 H70 120.0 . . ?
N13 C71 C70 122.2(8) . . ?
N13 C71 C72 117.5(7) . . ?
C70 C71 C72 120.2(8) . . ?
O14 C72 O13 113.0(7) . . ?
O14 C72 C73 110.8(7) . . ?
O13 C72 C73 105.8(6) . . ?
O14 C72 C71 107.1(6) . . ?
O13 C72 C71 106.8(7) . . ?
C73 C72 C71 113.4(7) . . ?
N14 C73 C74 124.0(9) . . ?
N14 C73 C72 110.4(8) . . ?
C74 C73 C72 125.5(9) . . ?
C73 C74 C75 118.9(10) . . ?
C73 C74 H74 120.6 . . ?
C75 C74 H74 120.6 . . ?
C76 C75 C74 118.4(11) . . ?
C76 C75 H75 120.8 . . ?
C74 C75 H75 120.8 . . ?
C75 C76 C77 120.5(10) . . ?
C75 C76 H76 119.7 . . ?
C77 C76 H76 119.7 . . ?
N14 C77 C76 120.4(10) . . ?
N14 C77 H77 119.8 . . ?
C76 C77 H77 119.8 . . ?
N15 C78 C79 123.1(11) . . ?
N15 C78 H78 118.4 . . ?
C79 C78 H78 118.4 . . ?
C78 C79 C80 119.9(10) . . ?
C78 C79 H79 120.0 . . ?
C80 C79 H79 120.0 . . ?
C81 C80 C79 117.9(12) . . ?
C81 C80 H80 121.0 . . ?
C79 C80 H80 121.0 . . ?
C80 C81 C82 119.1(12) . . ?
C80 C81 H81 120.4 . . ?
C82 C81 H81 120.4 . . ?
N15 C82 C81 122.9(9) . . ?
N15 C82 C83 117.9(9) . . ?
C81 C82 C83 119.2(10) . . ?
O16 C83 O15 114.2(7) . . ?
O16 C83 C82 109.6(8) . . ?
O15 C83 C82 106.5(8) . . ?
O16 C83 C84 108.7(8) . . ?
O15 C83 C84 107.1(7) . . ?
C82 C83 C84 110.7(7) . . ?
N16 C84 C85 121.8(9) . . ?
N16 C84 C83 113.7(8) . . ?
C85 C84 C83 124.5(9) . . ?
C84 C85 C86 116.7(10) . . ?
C84 C85 H85 121.6 . . ?
C86 C85 H85 121.6 . . ?
C87 C86 C85 121.0(9) . . ?
C87 C86 H86 119.5 . . ?
C85 C86 H86 119.5 . . ?
C88 C87 C86 118.1(9) . . ?
C88 C87 H87 121.0 . . ?
C86 C87 H87 121.0 . . ?
N16 C88 C87 122.1(10) . . ?
N16 C88 H88 118.9 . . ?
C87 C88 H88 118.9 . . ?
O17 C89 C90 111.9(6) . . ?
O17 C89 H89A 109.2 . . ?
C90 C89 H89A 109.2 . . ?
O17 C89 H89B 109.2 . . ?
C90 C89 H89B 109.2 . . ?
H89A C89 H89B 107.9 . . ?
C89 C90 C91 115.1(6) . . ?
C89 C90 H90A 108.5 . . ?
C91 C90 H90A 108.5 . . ?
C89 C90 H90B 108.5 . . ?
C91 C90 H90B 108.5 . . ?
H90A C90 H90B 107.5 . . ?
O18 C91 C90 110.7(6) . . ?
O18 C91 H91A 109.5 . . ?
C90 C91 H91A 109.5 . . ?
O18 C91 H91B 109.5 . . ?
C90 C91 H91B 109.5 . . ?
H91A C91 H91B 108.1 . . ?
O19 C92 C93 112.9(6) . . ?
O19 C92 H92A 109.0 . . ?
C93 C92 H92A 109.0 . . ?
O19 C92 H92B 109.0 . . ?
C93 C92 H92B 109.0 . . ?
H92A C92 H92B 107.8 . . ?
C94 C93 C92 115.2(7) . . ?
C94 C93 H93A 108.5 . . ?
C92 C93 H93A 108.5 . . ?
C94 C93 H93B 108.5 . . ?
C92 C93 H93B 108.5 . . ?
H93A C93 H93B 107.5 . . ?
O20 C94 C93 112.1(6) . . ?
O20 C94 H94A 109.2 . . ?
C93 C94 H94A 109.2 . . ?
O20 C94 H94B 109.2 . . ?
C93 C94 H94B 109.2 . . ?
H94A C94 H94B 107.9 . . ?
O21 C95 C96 108.1(10) . . ?
O21 C95 H95A 110.1 . . ?
C96 C95 H95A 110.1 . . ?
O21 C95 H95B 110.1 . . ?
C96 C95 H95B 110.1 . . ?
H95A C95 H95B 108.4 . . ?
C97 C96 C95 129.2(13) . . ?
C97 C96 H96A 105.0 . . ?
C95 C96 H96A 105.0 . . ?
C97 C96 H96B 105.0 . . ?
C95 C96 H96B 105.0 . . ?
H96A C96 H96B 105.8 . . ?
O22 C97 C96 113.6(10) . . ?
O22 C97 H97A 108.8 . . ?
C96 C97 H97A 108.8 . . ?
O22 C97 H97B 108.8 . . ?
C96 C97 H97B 108.8 . . ?
H97A C97 H97B 107.7 . . ?
O23 C98 C99 111.6(7) . . ?
O23 C98 H98A 109.3 . . ?
C99 C98 H98A 109.3 . . ?
O23 C98 H98B 109.3 . . ?
C99 C98 H98B 109.3 . . ?
H98A C98 H98B 108.0 . . ?
C98 C99 C100 112.5(8) . . ?
C98 C99 H99A 109.1 . . ?
C100 C99 H99A 109.1 . . ?
C98 C99 H99B 109.1 . . ?
C100 C99 H99B 109.1 . . ?
H99A C99 H99B 107.8 . . ?
O24 C100 C99 111.1(7) . . ?
O24 C100 H10A 109.4 . . ?
C99 C100 H10A 109.4 . . ?
O24 C100 H10B 109.4 . . ?
C99 C100 H10B 109.4 . . ?
H10A C100 H10B 108.0 . . ?
O25 C101 C102 109.3(7) . . ?
O25 C101 H10C 109.8 . . ?
C102 C101 H10C 109.8 . . ?
O25 C101 H10D 109.8 . . ?
C102 C101 H10D 109.8 . . ?
H10C C101 H10D 108.3 . . ?
C101 C102 C103 115.7(8) . . ?
C101 C102 H10E 108.3 . . ?
C103 C102 H10E 108.3 . . ?
C101 C102 H10F 108.3 . . ?
C103 C102 H10F 108.3 . . ?
H10E C102 H10F 107.4 . . ?
O26 C103 C102 112.2(7) . . ?
O26 C103 H10G 109.2 . . ?
C102 C103 H10G 109.2 . . ?
O26 C103 H10H 109.2 . . ?
C102 C103 H10H 109.2 . . ?
H10G C103 H10H 107.9 . . ?
O27 C104 C105 112.6(9) . . ?
O27 C104 H10I 109.1 . . ?
C105 C104 H10I 109.1 . . ?
O27 C104 H10J 109.1 . . ?
C105 C104 H10J 109.1 . . ?
H10I C104 H10J 107.8 . . ?
C106 C105 C104 114.7(11) . . ?
C106 C105 H10K 108.6 . . ?
C104 C105 H10K 108.6 . . ?
C106 C105 H10L 108.6 . . ?
C104 C105 H10L 108.6 . . ?
H10K C105 H10L 107.6 . . ?
O28 C106 C105 111.7(8) . . ?
O28 C106 C205 114.5(15) . . ?
O28 C106 H10M 109.3 . . ?
C105 C106 H10M 109.3 . . ?
O28 C106 H10N 109.3 . . ?
C105 C106 H10N 109.3 . . ?
H10M C106 H10N 107.9 . . ?
O28 C106 H20M 108.6 . . ?
C205 C106 H20M 108.6 . . ?
O28 C106 H20N 108.6 . . ?
C205 C106 H20N 108.6 . . ?
H20M C106 H20N 107.6 . . ?
C204 C205 C106 127(3) . . ?
C204 C205 H20K 105.6 . . ?
C106 C205 H20K 105.6 . . ?
C204 C205 H20L 105.6 . . ?
C106 C205 H20L 105.6 . . ?
H20K C205 H20L 106.1 . . ?
O43 C204 C205 118(2) . . ?
O43 C204 H20I 107.9 . . ?
C205 C204 H20I 107.9 . . ?
O43 C204 H20J 107.9 . . ?
C205 C204 H20J 107.9 . . ?
H20I C204 H20J 107.2 . . ?
O33 C107 O34 126.9(8) . . ?
O33 C107 C108 116.2(8) . . ?
O34 C107 C108 116.9(9) . . ?
C107 C108 H10O 109.5 . . ?
C107 C108 H10P 109.5 . . ?
H10O C108 H10P 109.5 . . ?
C107 C108 H10Q 109.5 . . ?
H10O C108 H10Q 109.5 . . ?
H10P C108 H10Q 109.5 . . ?
O36 C109 O35 123.6(8) . . ?
O36 C109 C110 119.0(8) . . ?
O35 C109 C110 117.5(8) . . ?
C109 C110 H11A 109.5 . . ?
C109 C110 H11B 109.5 . . ?
H11A C110 H11B 109.5 . . ?
C109 C110 H11C 109.5 . . ?
H11A C110 H11C 109.5 . . ?
H11B C110 H11C 109.5 . . ?
O38 C111 O37 126.2(8) . . ?
O38 C111 C112 117.1(7) . . ?
O37 C111 C112 116.5(8) . . ?
C111 C112 H11D 109.5 . . ?
C111 C112 H11E 109.5 . . ?
H11D C112 H11E 109.5 . . ?
C111 C112 H11F 109.5 . . ?
H11D C112 H11F 109.5 . . ?
H11E C112 H11F 109.5 . . ?
O39 C113 O40 124.8(11) . . ?
O39 C113 C114 116.8(12) . . ?
O40 C113 C114 118.4(12) . . ?
C113 C114 H11G 109.5 . . ?
C113 C114 H11H 109.5 . . ?
H11G C114 H11H 109.5 . . ?
C113 C114 H11I 109.5 . . ?
H11G C114 H11I 109.5 . . ?
H11H C114 H11I 109.5 . . ?
O60 N18 O61 132(2) . . ?
O60 N18 O62 115.6(18) . . ?
O61 N18 O62 112.1(16) . . ?
H63A O63 H63B 110(5) . . ?
H64A O64 H64B 99(4) . . ?

loop_
_geom_bond_atom_site_label_1
_geom_bond_atom_site_label_2
_geom_bond_distance
_geom_bond_site_symmetry_2
_geom_bond_publ_flag
Mn1 O1 1.887(6) . ?
Mn1 O3 1.902(6) . ?
Mn1 O41 1.939(5) . ?
Mn1 O32 2.155(7) . ?
Mn1 N3 2.189(9) . ?
Mn1 N1 2.260(9) . ?
Mn2 O22 2.173(6) . ?
Mn2 O2 2.179(6) . ?
Mn2 O5 2.190(5) . ?
Mn2 N2 2.316(8) . ?
Mn2 N5 2.349(8) . ?
Mn2 O42 2.361(5) . ?
Mn2 O57 2.421(13) . ?
Mn3 O41 1.856(6) . ?
Mn3 O2 1.879(5) . ?
Mn3 O42 1.892(6) . ?
Mn3 O44 1.939(5) . ?
Mn3 O28 2.297(5) . ?
Mn3 O17 2.427(5) . ?
Mn3 Mn4 2.8681(19) . ?
Mn3 Mn7 3.0952(15) . ?
Mn3 Mn9 3.1814(18) . ?
Mn3 Mn11 3.2303(17) . ?
Mn4 O41 1.857(5) . ?
Mn4 O49 1.902(5) . ?
Mn4 O4 1.912(5) . ?
Mn4 O44 1.944(5) . ?
Mn4 O43 2.301(6) . ?
Mn4 O18 2.320(5) . ?
Mn4 Mn7 3.1164(17) . ?
Mn4 Mn9 3.1940(18) . ?
Mn4 Mn10 3.1999(16) . ?
Mn4 Mn5 3.2138(19) . ?
Mn4 Mn8 3.2306(19) . ?
Mn5 O23 2.125(5) . ?
Mn5 O4 2.168(6) . ?
Mn5 O15 2.176(6) . ?
Mn5 O49 2.271(5) . ?
Mn5 N15 2.291(8) . ?
Mn5 N4 2.296(8) . ?
Mn5 Mn10 3.2047(17) . ?
Mn6 O21 1.852(6) . ?
Mn6 O22 1.893(6) . ?
Mn6 O42 1.911(5) . ?
Mn6 O54 1.982(5) . ?
Mn6 O26 2.266(5) . ?
Mn6 O17 2.291(5) . ?
Mn6 Mn23 3.0893(15) . ?
Mn6 Mn9 3.1024(18) . ?
Mn6 Mn11 3.2291(17) . ?
Mn6 Mn16 3.2391(19) . ?
Mn7 O27 1.907(5) . ?
Mn7 O44 1.920(4) . ?
Mn7 O50 1.930(5) . ?
Mn7 O28 1.932(6) . ?
Mn7 O46 1.976(5) . ?
Mn7 O43 2.048(7) . ?
Mn7 Mn10 3.0807(18) . ?
Mn7 Mn11 3.1248(18) . ?
Mn7 Mn17 3.1419(16) . ?
Mn7 Mn22 3.1702(17) . ?
Mn8 O51 1.867(6) . ?
Mn8 O15 1.897(5) . ?
Mn8 O49 1.910(6) . ?
Mn8 O48 1.942(5) . ?
Mn8 O18 2.333(5) . ?
Mn8 O20 2.496(5) . ?
Mn8 Mn12 2.8914(18) . ?
Mn8 Mn9 3.0783(17) . ?
Mn8 Mn21 3.1688(16) . ?
Mn9 O48 1.899(5) . ?
Mn9 O17 1.916(5) . ?
Mn9 O54 1.928(5) . ?
Mn9 O18 1.945(5) . ?
Mn9 O44 2.157(5) . ?
Mn9 O36 2.267(5) . ?
Mn9 Mn12 3.1684(18) . ?
Mn10 O24 1.868(5) . ?
Mn10 O23 1.909(5) . ?
Mn10 O49 1.914(4) . ?
Mn10 O50 1.984(5) . ?
Mn10 O43 2.243(6) . ?
Mn10 O20 2.277(6) . ?
Mn10 Mn21 3.0935(18) . ?
Mn10 Mn17 3.2332(16) . ?
Mn11 O53 1.847(5) . ?
Mn11 O5 1.899(5) . ?
Mn11 O42 1.913(5) . ?
Mn11 O46 1.961(5) . ?
Mn11 O26 2.324(6) . ?
Mn11 O28 2.332(6) . ?
Mn11 Mn22 2.8744(16) . ?
Mn11 Mn23 3.1640(18) . ?
Mn12 O51 1.891(6) . ?
Mn12 O13 1.894(6) . ?
Mn12 O7 1.907(5) . ?
Mn12 O48 1.974(5) . ?
Mn12 O19 2.291(5) . ?
Mn12 O36 2.336(5) . ?
Mn12 Mn14 3.1937(16) . ?
Mn12 Mn21 3.2220(16) . ?
Mn12 Mn13 3.2240(18) . ?
Mn13 O40 2.055(7) . ?
Mn13 O12 2.134(5) . ?
Mn13 O13 2.177(6) . ?
Mn13 N13 2.255(7) . ?
Mn13 O7 2.297(5) . ?
Mn13 N12 2.316(7) . ?
Mn13 Mn14 3.2398(17) . ?
Mn14 O52 1.874(5) . ?
Mn14 O12 1.912(6) . ?
Mn14 O7 1.916(5) . ?
Mn14 O47 2.018(5) . ?
Mn14 O55 2.244(6) . ?
Mn14 O19 2.387(5) . ?
Mn14 Mn15 2.9526(17) . ?
Mn14 Mn23 3.1145(17) . ?
Mn14 Mn21 3.1689(18) . ?
Mn15 O52 1.892(5) . ?
Mn15 O9 1.901(5) . ?
Mn15 O45 1.919(5) . ?
Mn15 O47 1.981(5) . ?
Mn15 O25 2.269(5) . ?
Mn15 O37 2.283(5) . ?
Mn15 Mn23 3.1119(15) . ?
Mn15 Mn21 3.1303(16) . ?
Mn15 Mn22 3.1889(17) . ?
Mn16 O35 2.124(7) . ?
Mn16 O55 2.131(5) . ?
Mn16 O7 2.138(5) . ?
Mn16 O21 2.172(6) . ?
Mn16 O39 2.173(7) . ?
Mn16 O54 2.275(5) . ?
Mn16 Mn23 3.1490(17) . ?
Mn17 O34 2.114(5) . ?
Mn17 O38 2.115(6) . ?
Mn17 O45 2.121(5) . ?
Mn17 O24 2.155(5) . ?
Mn17 O27 2.172(6) . ?
Mn17 O50 2.273(5) . ?
Mn18 O10 1.862(6) . ?
Mn18 O11 1.892(5) . ?
Mn18 O52 1.961(5) . ?
Mn18 O30 2.132(6) . ?
Mn18 N11 2.161(7) . ?
Mn18 N10 2.213(8) . ?
Mn19 O14 1.866(6) . ?
Mn19 O16 1.881(6) . ?
Mn19 O51 1.913(6) . ?
Mn19 O31 2.071(7) . ?
Mn19 N16 2.229(8) . ?
Mn19 N14 2.260(8) . ?
Mn20 O6 1.884(6) . ?
Mn20 O8 1.893(5) . ?
Mn20 O53 2.004(5) . ?
Mn20 N6 2.117(8) . ?
Mn20 N8 2.145(7) . ?
Mn20 O29 2.205(7) . ?
Mn21 O20 1.912(5) . ?
Mn21 O50 1.923(5) . ?
Mn21 O47 1.937(5) . ?
Mn21 O19 1.940(5) . ?
Mn21 O48 2.144(4) . ?
Mn21 O37 2.283(5) . ?
Mn22 O53 1.876(5) . ?
Mn22 O56 1.896(5) . ?
Mn22 O45 1.920(5) . ?
Mn22 O46 1.951(5) . ?
Mn22 O25 2.301(5) . ?
Mn22 O27 2.460(6) . ?
Mn22 Mn23 3.1527(16) . ?
Mn22 Mn24 3.2202(15) . ?
Mn23 O54 1.911(5) . ?
Mn23 O25 1.924(5) . ?
Mn23 O26 1.979(6) . ?
Mn23 O47 1.987(5) . ?
Mn23 O55 2.048(6) . ?
Mn23 O46 2.062(6) . ?
Mn24 O33 2.071(6) . ?
Mn24 O9 2.146(5) . ?
Mn24 O56 2.147(5) . ?
Mn24 N9 2.276(7) . ?
Mn24 O45 2.310(4) . ?
Mn24 N7 2.327(8) . ?
O1 C6 1.442(11) . ?
O2 C6 1.401(11) . ?
O3 C17 1.394(12) . ?
O4 C17 1.413(10) . ?
O5 C28 1.419(10) . ?
O6 C28 1.394(10) . ?
O8 C39 1.416(9) . ?
O9 C50 1.422(9) . ?
O10 C50 1.374(11) . ?
O11 C61 1.389(10) . ?
O12 C61 1.414(9) . ?
O13 C72 1.416(10) . ?
O14 C72 1.383(10) . ?
O15 C83 1.390(10) . ?
O16 C83 1.386(11) . ?
O17 C89 1.424(8) . ?
O18 C91 1.434(7) . ?
O19 C92 1.438(9) . ?
O20 C94 1.435(9) . ?
O21 C95 1.447(9) . ?
O22 C97 1.417(11) . ?
O23 C98 1.397(9) . ?
O24 C100 1.406(9) . ?
O25 C101 1.450(9) . ?
O26 C103 1.421(10) . ?
O27 C104 1.462(12) . ?
O28 C106 1.428(10) . ?
O29 H29A 0.859(15) . ?
O29 H29B 0.862(15) . ?
O30 H30A 0.86(2) . ?
O30 H30B 0.87(2) . ?
O31 H31A 0.86(2) . ?
O31 H31B 0.87(2) . ?
O32 N17 1.273(7) . ?
O33 C107 1.237(11) . ?
O34 C107 1.258(10) . ?
O35 C109 1.277(10) . ?
O36 C109 1.241(9) . ?
O37 C111 1.259(9) . ?
O38 C111 1.244(10) . ?
O39 C113 1.236(13) . ?
O40 C113 1.293(13) . ?
O43 C204 1.421(10) . ?
O56 C39 1.387(10) . ?
O57 H57A 0.83(5) . ?
O57 H57B 0.91(5) . ?
N17 O58 1.261(8) . ?
N17 O59 1.265(8) . ?
N1 C1 1.303(12) . ?
N1 C5 1.391(13) . ?
N2 C11 1.323(12) . ?
N2 C7 1.370(13) . ?
N3 C12 1.340(11) . ?
N3 C16 1.367(13) . ?
N4 C18 1.349(13) . ?
N4 C22 1.357(12) . ?
N5 C27 1.327(12) . ?
N5 C23 1.365(12) . ?
N6 C33 1.328(13) . ?
N6 C29 1.350(12) . ?
N7 C38 1.336(11) . ?
N7 C34 1.353(10) . ?
N8 C44 1.326(13) . ?
N8 C40 1.367(12) . ?
N9 C49 1.317(11) . ?
N9 C45 1.350(10) . ?
N10 C55 1.341(11) . ?
N10 C51 1.372(11) . ?
N11 C56 1.347(11) . ?
N11 C60 1.357(10) . ?
N12 C66 1.331(11) . ?
N12 C62 1.351(10) . ?
N13 C71 1.351(11) . ?
N13 C67 1.354(10) . ?
N14 C73 1.345(12) . ?
N14 C77 1.355(11) . ?
N15 C82 1.341(13) . ?
N15 C78 1.355(11) . ?
N16 C88 1.344(11) . ?
N16 C84 1.346(12) . ?
C1 C2 1.394(16) . ?
C1 H1 0.9300 . ?
C2 C3 1.356(16) . ?
C2 H2 0.9300 . ?
C3 C4 1.348(14) . ?
C3 H3 0.9300 . ?
C4 C5 1.383(15) . ?
C4 H4 0.9300 . ?
C5 C6 1.572(13) . ?
C6 C7 1.542(12) . ?
C7 C8 1.399(13) . ?
C8 C9 1.395(14) . ?
C8 H8 0.9300 . ?
C9 C10 1.405(16) . ?
C9 H9 0.9300 . ?
C10 C11 1.428(14) . ?
C10 H10 0.9300 . ?
C11 H11 0.9300 . ?
C12 C13 1.411(17) . ?
C12 H12 0.9300 . ?
C13 C14 1.351(17) . ?
C13 H13 0.9300 . ?
C14 C15 1.413(13) . ?
C14 H14 0.9300 . ?
C15 C16 1.394(14) . ?
C15 H15 0.9300 . ?
C16 C17 1.534(11) . ?
C17 C18 1.508(13) . ?
C18 C19 1.366(13) . ?
C19 C20 1.395(15) . ?
C19 H19 0.9300 . ?
C20 C21 1.400(18) . ?
C20 H20 0.9300 . ?
C21 C22 1.398(15) . ?
C21 H21 0.9300 . ?
C22 H22 0.9300 . ?
C23 C24 1.366(17) . ?
C23 H23 0.9300 . ?
C24 C25 1.339(18) . ?
C24 H24 0.9300 . ?
C25 C26 1.431(18) . ?
C25 H25 0.9300 . ?
C26 C27 1.348(16) . ?
C26 H26 0.9300 . ?
C27 C28 1.521(12) . ?
C28 C29 1.527(13) . ?
C29 C30 1.351(14) . ?
C30 C31 1.379(17) . ?
C30 H30 0.9300 . ?
C31 C32 1.410(17) . ?
C31 H31 0.9300 . ?
C32 C33 1.397(15) . ?
C32 H32 0.9300 . ?
C33 H33 0.9300 . ?
C34 C35 1.360(14) . ?
C34 H34 0.9300 . ?
C35 C36 1.387(15) . ?
C35 H35 0.9300 . ?
C36 C37 1.408(13) . ?
C36 H36 0.9300 . ?
C37 C38 1.363(13) . ?
C37 H37 0.9300 . ?
C38 C39 1.512(11) . ?
C39 C40 1.523(13) . ?
C40 C41 1.381(12) . ?
C41 C42 1.362(17) . ?
C41 H41 0.9300 . ?
C42 C43 1.350(18) . ?
C42 H42 0.9300 . ?
C43 C44 1.341(15) . ?
C43 H43 0.9300 . ?
C44 H44 0.9300 . ?
C45 C46 1.397(13) . ?
C45 H45 0.9300 . ?
C46 C47 1.322(15) . ?
C46 H46 0.9300 . ?
C47 C48 1.402(13) . ?
C47 H47 0.9300 . ?
C48 C49 1.398(12) . ?
C48 H48 0.9300 . ?
C49 C50 1.546(11) . ?
C50 C51 1.546(12) . ?
C51 C52 1.372(13) . ?
C52 C53 1.379(14) . ?
C52 H52 0.9300 . ?
C53 C54 1.336(15) . ?
C53 H53 0.9300 . ?
C54 C55 1.383(14) . ?
C54 H54 0.9300 . ?
C55 H55 0.9300 . ?
C56 C57 1.356(14) . ?
C56 H56 0.9300 . ?
C57 C58 1.385(13) . ?
C57 H57 0.9300 . ?
C58 C59 1.372(12) . ?
C58 H58 0.9300 . ?
C59 C60 1.386(12) . ?
C59 H59 0.9300 . ?
C60 C61 1.545(11) . ?
C61 C62 1.533(11) . ?
C62 C63 1.386(12) . ?
C63 C64 1.380(13) . ?
C63 H63 0.9300 . ?
C64 C65 1.382(15) . ?
C64 H64 0.9300 . ?
C65 C66 1.418(14) . ?
C65 H65 0.9300 . ?
C66 H66 0.9300 . ?
C67 C68 1.384(12) . ?
C67 H67 0.9300 . ?
C68 C69 1.402(14) . ?
C68 H68 0.9300 . ?
C69 C70 1.401(12) . ?
C69 H69 0.9300 . ?
C70 C71 1.369(12) . ?
C70 H70 0.9300 . ?
C71 C72 1.548(12) . ?
C72 C73 1.520(11) . ?
C73 C74 1.371(13) . ?
C74 C75 1.392(13) . ?
C74 H74 0.9300 . ?
C75 C76 1.356(15) . ?
C75 H75 0.9300 . ?
C76 C77 1.423(15) . ?
C76 H76 0.9300 . ?
C77 H77 0.9300 . ?
C78 C79 1.356(15) . ?
C78 H78 0.9300 . ?
C79 C80 1.395(17) . ?
C79 H79 0.9300 . ?
C80 C81 1.374(14) . ?
C80 H80 0.9300 . ?
C81 C82 1.395(14) . ?
C81 H81 0.9300 . ?
C82 C83 1.522(12) . ?
C83 C84 1.526(12) . ?
C84 C85 1.404(13) . ?
C85 C86 1.411(12) . ?
C85 H85 0.9300 . ?
C86 C87 1.385(14) . ?
C86 H86 0.9300 . ?
C87 C88 1.382(13) . ?
C87 H87 0.9300 . ?
C88 H88 0.9300 . ?
C89 C90 1.520(11) . ?
C89 H89A 0.9700 . ?
C89 H89B 0.9700 . ?
C90 C91 1.541(10) . ?
C90 H90A 0.9700 . ?
C90 H90B 0.9700 . ?
C91 H91A 0.9700 . ?
C91 H91B 0.9700 . ?
C92 C93 1.515(11) . ?
C92 H92A 0.9700 . ?
C92 H92B 0.9700 . ?
C93 C94 1.504(11) . ?
C93 H93A 0.9700 . ?
C93 H93B 0.9700 . ?
C94 H94A 0.9700 . ?
C94 H94B 0.9700 . ?
C95 C96 1.477(16) . ?
C95 H95A 0.9700 . ?
C95 H95B 0.9700 . ?
C96 C97 1.444(9) . ?
C96 H96A 0.9700 . ?
C96 H96B 0.9700 . ?
C97 H97A 0.9700 . ?
C97 H97B 0.9700 . ?
C98 C99 1.512(11) . ?
C98 H98A 0.9700 . ?
C98 H98B 0.9700 . ?
C99 C100 1.562(13) . ?
C99 H99A 0.9700 . ?
C99 H99B 0.9700 . ?
C100 H10A 0.9700 . ?
C100 H10B 0.9700 . ?
C101 C102 1.537(12) . ?
C101 H10C 0.9700 . ?
C101 H10D 0.9700 . ?
C102 C103 1.555(12) . ?
C102 H10E 0.9700 . ?
C102 H10F 0.9700 . ?
C103 H10G 0.9700 . ?
C103 H10H 0.9700 . ?
C104 C105 1.484(16) . ?
C104 H10I 0.9700 . ?
C104 H10J 0.9700 . ?
C105 C106 1.464(13) . ?
C105 H10K 0.9700 . ?
C105 H10L 0.9700 . ?
C106 C205 1.547(18) . ?
C106 H10M 0.9700 . ?
C106 H10N 0.9700 . ?
C106 H20M 0.9700 . ?
C106 H20N 0.9700 . ?
C205 C204 1.513(19) . ?
C205 H20K 0.9700 . ?
C205 H20L 0.9700 . ?
C204 H20I 0.9700 . ?
C204 H20J 0.9700 . ?
C107 C108 1.523(11) . ?
C108 H10O 0.9600 . ?
C108 H10P 0.9600 . ?
C108 H10Q 0.9600 . ?
C109 C110 1.504(12) . ?
C110 H11A 0.9600 . ?
C110 H11B 0.9600 . ?
C110 H11C 0.9600 . ?
C111 C112 1.488(12) . ?
C112 H11D 0.9600 . ?
C112 H11E 0.9600 . ?
C112 H11F 0.9600 . ?
C113 C114 1.495(15) . ?
C114 H11G 0.9600 . ?
C114 H11H 0.9600 . ?
C114 H11I 0.9600 . ?
N18 O60 1.131(17) . ?
N18 O61 1.246(18) . ?
N18 O62 1.32(2) . ?
O63 H63A 0.86(2) . ?
O63 H63B 0.86(2) . ?
O64 H64A 0.861(10) . ?
O64 H64B 0.862(10) . ?
